data_4122795
loop_
_publ_author_name
'Lindquist, Rebecca J.'
'Lefler, Kelly M.'
'Brown, Kristen E.'
'Dyar, Scott M.'
'Margulies, Eric A.'
'Young, Ryan M.'
'Wasielewski, Michael R.'

_publ_section_title
;
 Energy Flow Dynamics within Cofacial and Slip-Stacked
 Perylene-3,4-dicarboximide Dimer Models of \p-Aggregates.
;
_journal_issue 42
_journal_name_full 'Journal of the American Chemical Society'
_journal_page_first 14912
_journal_page_last 14923
_journal_paper_doi 10.1021/ja507653p
_journal_volume 136
_journal_year 2014
_chemical_formula_moiety '1.38(C H Cl3), C79 H56 N2 O5, 0.5(C H4 O)'
_chemical_formula_sum 'C80.88 H59.38 Cl4.12 N2 O5.5'
_chemical_formula_weight 1293.41
_chemical_name_systematic
;
 ?
;
_space_group_crystal_system triclinic
_space_group_IT_number 2
_space_group_name_Hall '-P 1'
_space_group_name_H-M_alt 'P -1'
_symmetry_space_group_name_Hall '-P 1'
_symmetry_space_group_name_H-M 'P -1'
_atom_sites_solution_hydrogens geom
_audit_creation_date 2014-09-12
_audit_creation_method
;
Olex2 1.2
(compiled 2014.08.28 svn.r2986 for OlexSys, GUI svn.r4874)
;
_cell_angle_alpha 73.849(5)
_cell_angle_beta 71.103(5)
_cell_angle_gamma 69.341(5)
_cell_formula_units_Z 4
_cell_length_a 17.3715(12)
_cell_length_b 21.0110(15)
_cell_length_c 21.0234(14)
_cell_measurement_reflns_used 4652
_cell_measurement_temperature 100(2)
_cell_measurement_theta_max 63.61
_cell_measurement_theta_min 2.90
_cell_volume 6675.5(8)
_computing_cell_refinement 'SAINT V7.23A (Bruker, 2005)'
_computing_data_collection 'APEX2 V2.1-4 (Bruker, 2007)'
_computing_data_reduction 'Bruker SAINT'
_computing_molecular_graphics 'Olex2 (Dolomanov et al., 2009)'
_computing_publication_material 'Olex2 (Dolomanov et al., 2009)'
_computing_structure_refinement 'ShelXL (Sheldrick, 2008)'
_diffrn_ambient_temperature 99.97
_diffrn_detector_area_resol_mean 8
_diffrn_measured_fraction_theta_full 0.580
_diffrn_measured_fraction_theta_max 0.943
_diffrn_measurement_device_type 'Bruker Kappa APEX CCD area detector'
_diffrn_measurement_method '\w and \f scans'
_diffrn_radiation_monochromator 'MX optics'
_diffrn_radiation_type CuK\a
_diffrn_radiation_wavelength 1.54178
_diffrn_reflns_av_unetI/netI 0.1460
_diffrn_reflns_Laue_measured_fraction_full 0.580
_diffrn_reflns_Laue_measured_fraction_max 0.943
_diffrn_reflns_point_group_measured_fraction_full 0.580
_diffrn_reflns_point_group_measured_fraction_max 0.943
_diffrn_reflns_theta_full 67.679
_diffrn_reflns_theta_max 51.870
_diffrn_reflns_theta_min 2.903
_diffrn_source microsource
_diffrn_standards_number 0
_exptl_absorpt_coefficient_mu 2.101
_exptl_absorpt_correction_T_max 0.7524
_exptl_absorpt_correction_T_min 0.5248
_exptl_absorpt_correction_type multi-scan
_exptl_absorpt_process_details
;
SADABS-2012/1 (Bruker,2012) was used for absorption correction.
wR2(int) was 0.0898 before and 0.0621 after correction.
The Ratio of minimum to maximum transmission is 0.6975.
The \l/2 correction factor is 0.0015.
;
_exptl_crystal_colour 'clear red'
_exptl_crystal_colour_lustre clear
_exptl_crystal_colour_primary red
_exptl_crystal_density_diffrn 1.287
_exptl_crystal_description plate
_exptl_crystal_F_000 2691
_exptl_crystal_recrystallization_method
'Crystals grown by slow diffusion of methanol vapor into a solution of the compound in chloroform.'
_exptl_crystal_size_max 0.364
_exptl_crystal_size_mid 0.104
_exptl_crystal_size_min 0.032
_refine_diff_density_max 0.582
_refine_diff_density_min -0.443
_refine_diff_density_rms 0.082
_refine_ls_extinction_method none
_refine_ls_goodness_of_fit_ref 1.001
_refine_ls_hydrogen_treatment constr
_refine_ls_matrix_type full
_refine_ls_number_parameters 1700
_refine_ls_number_reflns 14008
_refine_ls_number_restraints 18
_refine_ls_restrained_S_all 1.000
_refine_ls_R_factor_all 0.1568
_refine_ls_R_factor_gt 0.0963
_refine_ls_shift/su_max 0.006
_refine_ls_shift/su_mean 0.000
_refine_ls_structure_factor_coef Fsqd
_refine_ls_weighting_details 'w=1/[\s^2^(Fo^2^)+(0.1469P)^2^] where P=(Fo^2^+2Fc^2^)/3'
_refine_ls_weighting_scheme calc
_refine_ls_wR_factor_gt 0.2415
_refine_ls_wR_factor_ref 0.2686
_reflns_Friedel_coverage 0.000
_reflns_number_gt 7363
_reflns_number_total 14008
_reflns_threshold_expression 'I > 2\s(I)'
_cod_data_source_file ja507653p_si_003.cif
_cod_data_source_block pmidimer5_x2
_cod_depositor_comments 'Adding full bibliography for 4122794--4122795.cif.'
_cod_original_cell_volume 6675.5(9)
_cod_original_formula_sum 'C80.88 H59.38 Cl4.12 N2 O5.50'
_cod_database_code 4122795
_shelxl_version_number 2013-4
_shelx_space_group_comment
;
The symmetry employed for this shelxl refinement is uniquely defined
by the following loop, which should always be used as a source of
symmetry information in preference to the above space-group names.
They are only intended as comments.
;
_shelx_estimated_absorpt_t_max 0.936
_shelx_estimated_absorpt_t_min 0.515
_olex2_refinement_description
;
1. Fixed Uiso
 At 1.2 times of:
  All C(H) groups
 At 1.5 times of:
  All C(H,H,H) groups, All O(H) groups
2. Rigid bond restraints
 Cl3, Cl1, C5, Cl2
 with sigma for 1-2 distances of 0.01 and sigma for 1-3 distances of 0.01
 C5
 with sigma for 1-2 distances of 0.01 and sigma for 1-3 distances of 0.01
3. Uiso/Uaniso restraints and constraints
Cl3 \\sim Cl1 \\sim C5 \\sim Cl2: within 1.7A with sigma of 0.04 and sigma for
terminal atoms of 0.08
Uanis(C5) \\sim Ueq: with sigma of 0.1 and sigma for terminal atoms of 0.2
Uanis(C139) = Uanis(C142)
Uanis(C140) = Uanis(C137)
Uanis(C138) = Uanis(C141)
4. Others
 Sof(C137)=Sof(H13P)=Sof(H13Q)=Sof(H13R)=Sof(C139)=Sof(H13V)=Sof(H13W)=
 Sof(H13X)=Sof(C141)=Sof(H14D)=Sof(H14E)=Sof(H14F)=1-FVAR(1)
 Sof(C138)=Sof(H13S)=Sof(H13T)=Sof(H13U)=Sof(C140)=Sof(H14A)=Sof(H14B)=
 Sof(H14C)=Sof(C142)=Sof(H14G)=Sof(H14H)=Sof(H14I)=FVAR(1)
 Fixed Sof: Cl1(0.75) Cl2(0.75) Cl3(0.75) C5(0.75) H5(0.75)
5.a Ternary CH refined with riding coordinates:
 C5(H5), C4(H4), C3(H3)
5.b Me refined with riding coordinates:
 C137(H13P,H13Q,H13R), C138(H13S,H13T,H13U), C139(H13V,H13W,H13X), C140(H14A,
 H14B,H14C), C141(H14D,H14E,H14F), C142(H14G,H14H,H14I)
5.c Aromatic/amide H refined with riding coordinates:
 C84(H84), C85(H85), C87(H87), C88(H88), C89(H89), C93(H93), C97(H97),
 C98(H98), C102(H102), C103(H103), C107(H107), C108(H108), C110(H110),
 C111(H111), C113(H113), C114(H114), C116(H116), C117(H117), C119(H119),
 C121(H121), C126(H126), C128(H128), C146(H146), C147(H147), C150(H150),
 C151(H151), C152(H152), C154(H154), C155(H155), C156(H156), C161(H161),
 C162(H162), C1(H1), C6(H6), C8(H8), C9(H9), C10(H10), C14(H14), C17(H17),
 C18(H18), C22(H22), C23(H23), C28(H28), C29(H29), C30(H30), C32(H32), C34(H34),
  C35(H35), C37(H37), C38(H38), C42(H42), C44(H44), C47(H47), C49(H49),
 C65(H65), C66(H66), C69(H69), C70(H70), C71(H71), C73(H73), C74(H74), C75(H75),
  C80(H80), C81(H81)
5.d Idealised Me refined as rotating group:
 C132(H13A,H13B,H13C), C133(H13D,H13E,H13F), C134(H13G,H13H,H13I), C135(H13J,
 H13K,H13L), C136(H13M,H13N,H13O), C53(H53A,H53B,H53C), C54(H54A,H54B,H54C),
 C55(H55A,H55B,H55C), C56(H56A,H56B,H56C), C57(H57A,H57B,H57C), C59(H59A,H59B,
 H59C), C60(H60A,H60B,H60C), C61(H61A,H61B,H61C), C2(H2A,H2B,H2C)
5.e Idealised tetrahedral OH refined as rotating group:
 O11(H11)
;
_olex2_submission_special_instructions 'No special instructions were received'

loop_
_space_group_symop_operation_xyz
'x, y, z'
'-x, -y, -z'

loop_
_atom_site_label
_atom_site_type_symbol
_atom_site_fract_x
_atom_site_fract_y
_atom_site_fract_z
_atom_site_U_iso_or_equiv
_atom_site_adp_type
_atom_site_occupancy
_atom_site_site_symmetry_order
_atom_site_calc_flag
_atom_site_refinement_flags_posn
_atom_site_refinement_flags_adp
_atom_site_refinement_flags_occupancy
_atom_site_disorder_assembly
_atom_site_disorder_group
Cl1 Cl -0.0974(4) 0.4224(4) 0.7375(3) 0.136(2) Uani 0.75 1 d . U P . .
Cl2 Cl -0.1014(9) 0.4281(4) 0.6040(4) 0.206(5) Uani 0.75 1 d . U P . .
Cl3 Cl 0.0331(5) 0.3287(6) 0.6550(6) 0.230(5) Uani 0.75 1 d . U P . .
C5 C -0.0771(12) 0.3735(10) 0.6786(8) 0.096(4) Uani 0.75 1 d . U P . .
H5 H -0.1116 0.3400 0.6966 0.115 Uiso 0.75 1 calc R . P . .
Cl4 Cl 0.41311(19) 0.27663(15) 0.82524(12) 0.0739(8) Uani 1 1 d . . . . .
Cl5 Cl 0.43940(19) 0.32775(14) 0.67978(12) 0.0732(7) Uani 1 1 d . . . . .
Cl6 Cl 0.54343(17) 0.19341(14) 0.73015(14) 0.0732(7) Uani 1 1 d . . . . .
O6 O 0.2962(4) 0.1865(3) 0.8122(3) 0.0460(14) Uani 1 1 d . . . . .
O7 O 0.2224(4) 0.0734(3) 0.6970(3) 0.0559(16) Uani 1 1 d . . . . .
O8 O 0.7455(4) 0.2711(3) 0.4021(3) 0.0492(14) Uani 1 1 d . . . . .
O9 O 0.7181(4) 0.1693(3) 0.2495(3) 0.0493(15) Uani 1 1 d . . . . .
O10 O 0.6403(4) 0.3530(3) 0.3025(3) 0.0477(15) Uani 1 1 d . . . . .
N2 N 0.2635(4) 0.1274(3) 0.7557(3) 0.0409(17) Uani 1 1 d . . . . .
N4 N 0.7326(5) 0.2194(3) 0.3259(3) 0.0438(17) Uani 1 1 d . . . . .
C4 C 0.4418(6) 0.2549(6) 0.7440(5) 0.063(3) Uani 1 1 d . . . . .
H4 H 0.3996 0.2332 0.7428 0.076 Uiso 1 1 calc R . . . .
C84 C 0.0200(6) -0.1702(5) 1.0715(4) 0.050(2) Uani 1 1 d . . . . .
H84 H 0.0030 -0.2086 1.0716 0.060 Uiso 1 1 calc R . . . .
C85 C 0.0087(6) -0.1529(5) 1.1314(4) 0.048(2) Uani 1 1 d . . . . .
H85 H -0.0176 -0.1779 1.1729 0.058 Uiso 1 1 calc R . . . .
C86 C 0.0360(6) -0.0971(5) 1.1326(5) 0.054(2) Uani 1 1 d . . . . .
C87 C 0.0289(6) -0.0791(5) 1.1948(4) 0.050(2) Uani 1 1 d . . . . .
H87 H 0.0044 -0.1044 1.2370 0.060 Uiso 1 1 calc R . . . .
C88 C 0.0567(6) -0.0263(5) 1.1954(4) 0.054(2) Uani 1 1 d . . . . .
H88 H 0.0505 -0.0141 1.2375 0.064 Uiso 1 1 calc R . . . .
C89 C 0.0953(6) 0.0107(5) 1.1319(4) 0.048(2) Uani 1 1 d . . . . .
H89 H 0.1159 0.0469 1.1325 0.058 Uiso 1 1 calc R . . . .
C90 C 0.1035(5) -0.0041(4) 1.0709(4) 0.043(2) Uani 1 1 d . . . . .
C91 C 0.0751(5) -0.0603(4) 1.0693(4) 0.041(2) Uani 1 1 d . . . . .
C92 C 0.0846(6) -0.0785(4) 1.0069(4) 0.043(2) Uani 1 1 d . . . . .
C93 C 0.0559(5) -0.1335(5) 1.0089(4) 0.047(2) Uani 1 1 d . . . . .
H93 H 0.0608 -0.1460 0.9674 0.056 Uiso 1 1 calc R . . . .
C94 C 0.1225(5) -0.0399(4) 0.9414(4) 0.038(2) Uani 1 1 d . . . . .
C95 C 0.1505(5) 0.0165(4) 0.9425(4) 0.0375(19) Uani 1 1 d . . . . .
C96 C 0.1431(5) 0.0341(4) 1.0044(4) 0.040(2) Uani 1 1 d . . . . .
C97 C 0.1738(6) 0.0889(4) 1.0023(4) 0.047(2) Uani 1 1 d . . . . .
H97 H 0.1675 0.1025 1.0436 0.056 Uiso 1 1 calc R . . . .
C98 C 0.2131(5) 0.1229(4) 0.9402(4) 0.044(2) Uani 1 1 d . . . . .
H98 H 0.2353 0.1583 0.9401 0.053 Uiso 1 1 calc R . . . .
C99 C 0.2208(5) 0.1067(4) 0.8791(4) 0.0369(19) Uani 1 1 d . . . . .
C100 C 0.1873(5) 0.0534(4) 0.8795(4) 0.0368(19) Uani 1 1 d . . . . .
C101 C 0.1945(5) 0.0373(4) 0.8173(4) 0.041(2) Uani 1 1 d . . . . .
C102 C 0.1662(5) -0.0167(4) 0.8182(4) 0.042(2) Uani 1 1 d . . . . .
H102 H 0.1688 -0.0266 0.7760 0.050 Uiso 1 1 calc R . . . .
C103 C 0.1341(5) -0.0569(4) 0.8787(4) 0.042(2) Uani 1 1 d . . . . .
H103 H 0.1199 -0.0962 0.8775 0.050 Uiso 1 1 calc R . . . .
C104 C 0.2630(6) 0.1434(5) 0.8148(4) 0.043(2) Uani 1 1 d . . . . .
C105 C 0.2263(5) 0.0787(4) 0.7518(4) 0.041(2) Uani 1 1 d . . . . .
C106 C 0.3011(6) 0.1665(4) 0.6895(4) 0.042(2) Uani 1 1 d . . . . .
C107 C 0.2481(6) 0.2220(4) 0.6559(4) 0.050(2) Uani 1 1 d . . . . .
H107 H 0.1883 0.2338 0.6744 0.060 Uiso 1 1 calc R . . . .
C108 C 0.2831(6) 0.2602(5) 0.5948(4) 0.049(2) Uani 1 1 d . . . . .
H108 H 0.2469 0.2975 0.5707 0.059 Uiso 1 1 calc R . . . .
C109 C 0.3699(6) 0.2446(4) 0.5689(4) 0.041(2) Uani 1 1 d . . . . .
C110 C 0.4231(6) 0.1884(4) 0.6029(4) 0.046(2) Uani 1 1 d . . . . .
H110 H 0.4830 0.1768 0.5850 0.055 Uiso 1 1 calc R . . . .
C111 C 0.3878(6) 0.1496(5) 0.6631(4) 0.049(2) Uani 1 1 d . . . . .
H111 H 0.4237 0.1110 0.6862 0.059 Uiso 1 1 calc R . . . .
C112 C 0.4073(6) 0.2873(4) 0.5028(4) 0.042(2) Uani 1 1 d . . . . .
C113 C 0.3648(6) 0.3144(5) 0.4505(4) 0.053(2) Uani 1 1 d . . . . .
H113 H 0.3139 0.3039 0.4559 0.063 Uiso 1 1 calc R . . . .
C114 C 0.3954(6) 0.3557(5) 0.3919(4) 0.054(2) Uani 1 1 d . . . . .
H114 H 0.3644 0.3742 0.3577 0.065 Uiso 1 1 calc R . . . .
C115 C 0.4694(6) 0.3711(4) 0.3808(4) 0.045(2) Uani 1 1 d . . . . .
C116 C 0.5144(6) 0.3431(5) 0.4314(4) 0.051(2) Uani 1 1 d . . . . .
H116 H 0.5664 0.3525 0.4249 0.061 Uiso 1 1 calc R . . . .
C117 C 0.4821(6) 0.3010(4) 0.4923(4) 0.046(2) Uani 1 1 d . . . . .
H117 H 0.5129 0.2819 0.5265 0.055 Uiso 1 1 calc R . . . .
C118 C 0.4966(6) 0.4222(4) 0.3192(4) 0.043(2) Uani 1 1 d . . . . .
C119 C 0.4375(6) 0.4818(5) 0.2966(4) 0.051(2) Uani 1 1 d . . . . .
H119 H 0.3791 0.4880 0.3196 0.061 Uiso 1 1 calc R . . . .
C120 C 0.4595(7) 0.5333(4) 0.2416(4) 0.053(2) Uani 1 1 d . . . . .
C121 C 0.5442(6) 0.5249(5) 0.2127(4) 0.047(2) Uani 1 1 d . . . . .
H121 H 0.5608 0.5614 0.1785 0.056 Uiso 1 1 calc R . . . .
C122 C 0.6075(6) 0.4658(5) 0.2305(4) 0.049(2) Uani 1 1 d . . . . .
C123 C 0.5820(6) 0.4147(4) 0.2833(4) 0.045(2) Uani 1 1 d . . . . .
C124 C 0.7010(6) 0.4620(5) 0.1998(4) 0.052(2) Uani 1 1 d . . . . .
C125 C 0.7529(6) 0.3866(5) 0.2094(4) 0.049(2) Uani 1 1 d . . . . .
C126 C 0.8391(6) 0.3635(5) 0.1725(4) 0.049(2) Uani 1 1 d . . . . .
H126 H 0.8644 0.3963 0.1394 0.059 Uiso 1 1 calc R . . . .
C127 C 0.8878(6) 0.2948(5) 0.1829(4) 0.047(2) Uani 1 1 d . . . . .
C128 C 0.8513(5) 0.2478(5) 0.2319(4) 0.043(2) Uani 1 1 d . . . . .
H128 H 0.8833 0.2004 0.2392 0.051 Uiso 1 1 calc R . . . .
C129 C 0.7676(6) 0.2687(4) 0.2710(4) 0.041(2) Uani 1 1 d . . . . .
C130 C 0.7190(5) 0.3369(4) 0.2608(4) 0.041(2) Uani 1 1 d . . . . .
C131 C 0.3911(7) 0.5971(4) 0.2193(5) 0.054(2) Uani 1 1 d . . . . .
C132 C 0.3193(10) 0.5778(7) 0.2139(9) 0.111(5) Uani 1 1 d . . . . .
H13A H 0.3353 0.5607 0.1712 0.166 Uiso 1 1 calc GR . . . .
H13B H 0.2694 0.6185 0.2141 0.166 Uiso 1 1 calc GR . . . .
H13C H 0.3059 0.5415 0.2529 0.166 Uiso 1 1 calc GR . . . .
C133 C 0.3706(12) 0.6473(7) 0.2641(9) 0.130(7) Uani 1 1 d . . . . .
H13D H 0.3401 0.6300 0.3103 0.195 Uiso 1 1 calc GR . . . .
H13E H 0.3349 0.6920 0.2457 0.195 Uiso 1 1 calc GR . . . .
H13F H 0.4234 0.6530 0.2661 0.195 Uiso 1 1 calc GR . . . .
C134 C 0.4248(10) 0.6339(8) 0.1483(7) 0.125(6) Uani 1 1 d . . . . .
H13G H 0.4649 0.6563 0.1497 0.187 Uiso 1 1 calc GR . . . .
H13H H 0.3775 0.6690 0.1315 0.187 Uiso 1 1 calc GR . . . .
H13I H 0.4539 0.6003 0.1176 0.187 Uiso 1 1 calc GR . . . .
C135 C 0.7183(8) 0.4954(6) 0.1238(5) 0.083(4) Uani 1 1 d . . . . .
H13J H 0.7788 0.4925 0.1059 0.125 Uiso 1 1 calc GR . . . .
H13K H 0.6844 0.5441 0.1184 0.125 Uiso 1 1 calc GR . . . .
H13L H 0.7029 0.4709 0.0985 0.125 Uiso 1 1 calc GR . . . .
C136 C 0.7269(7) 0.5003(5) 0.2377(6) 0.072(3) Uani 1 1 d . . . . .
H13M H 0.7140 0.4809 0.2868 0.108 Uiso 1 1 calc GR . . . .
H13N H 0.6953 0.5495 0.2303 0.108 Uiso 1 1 calc GR . . . .
H13O H 0.7880 0.4951 0.2205 0.108 Uiso 1 1 calc GR . . . .
C137 C 1.004(3) 0.227(3) 0.103(3) 0.066(4) Uani 0.202(11) 1 d . . P A 2
H13P H 0.9531 0.2179 0.1025 0.099 Uiso 0.202(11) 1 calc R . P A 2
H13Q H 1.0435 0.1846 0.1206 0.099 Uiso 0.202(11) 1 calc R . P A 2
H13R H 1.0320 0.2460 0.0561 0.099 Uiso 0.202(11) 1 calc R . P A 2
C138 C 0.9902(9) 0.2929(8) 0.0664(6) 0.077(4) Uani 0.798(11) 1 d . . P A 1
H13S H 0.9769 0.3433 0.0521 0.115 Uiso 0.798(11) 1 calc R . P A 1
H13T H 0.9502 0.2766 0.0557 0.115 Uiso 0.798(11) 1 calc R . P A 1
H13U H 1.0483 0.2712 0.0419 0.115 Uiso 0.798(11) 1 calc R . P A 1
C139 C 1.001(3) 0.338(3) 0.089(2) 0.064(3) Uani 0.202(11) 1 d . . P A 2
H13V H 0.9877 0.3761 0.1125 0.096 Uiso 0.202(11) 1 calc R . P A 2
H13W H 0.9662 0.3512 0.0566 0.096 Uiso 0.202(11) 1 calc R . P A 2
H13X H 1.0614 0.3260 0.0646 0.096 Uiso 0.202(11) 1 calc R . P A 2
C140 C 1.0313(8) 0.3083(8) 0.1632(8) 0.066(4) Uani 0.798(11) 1 d . . P A 1
H14A H 0.9917 0.3398 0.1941 0.099 Uiso 0.798(11) 1 calc R . P A 1
H14B H 1.0610 0.3346 0.1223 0.099 Uiso 0.798(11) 1 calc R . P A 1
H14C H 1.0728 0.2731 0.1866 0.099 Uiso 0.798(11) 1 calc R . P A 1
C141 C 1.036(4) 0.257(4) 0.193(3) 0.077(4) Uani 0.202(11) 1 d . . P A 2
H14D H 1.0152 0.2943 0.2196 0.115 Uiso 0.202(11) 1 calc R . P A 2
H14E H 1.0957 0.2535 0.1679 0.115 Uiso 0.202(11) 1 calc R . P A 2
H14F H 1.0328 0.2133 0.2241 0.115 Uiso 0.202(11) 1 calc R . P A 2
C142 C 1.0244(8) 0.1940(6) 0.1569(6) 0.064(3) Uani 0.798(11) 1 d . . P A 1
H14G H 1.0342 0.1796 0.2028 0.096 Uiso 0.798(11) 1 calc R . P A 1
H14H H 1.0787 0.1818 0.1229 0.096 Uiso 0.798(11) 1 calc R . P A 1
H14I H 0.9864 0.1703 0.1540 0.096 Uiso 0.798(11) 1 calc R . P A 1
C143 C 0.9827(6) 0.2737(5) 0.1426(4) 0.054(2) Uani 1 1 d . . . . .
C144 C 0.7271(5) 0.2254(5) 0.3917(4) 0.041(2) Uani 1 1 d . . . . .
C145 C 0.6986(5) 0.1689(4) 0.4484(4) 0.0384(19) Uani 1 1 d . . . . .
C146 C 0.6984(5) 0.1687(4) 0.5142(4) 0.040(2) Uani 1 1 d . . . . .
H146 H 0.7128 0.2044 0.5232 0.048 Uiso 1 1 calc R . . . .
C147 C 0.6775(5) 0.1167(4) 0.5667(4) 0.043(2) Uani 1 1 d . . . . .
H147 H 0.6786 0.1168 0.6116 0.051 Uiso 1 1 calc R . . . .
C148 C 0.6547(5) 0.0635(4) 0.5559(4) 0.040(2) Uani 1 1 d . . . . .
C149 C 0.6348(5) 0.0072(4) 0.6108(4) 0.041(2) Uani 1 1 d . . . . .
C150 C 0.6403(5) 0.0002(4) 0.6768(4) 0.0363(19) Uani 1 1 d . . . . .
H150 H 0.6569 0.0341 0.6868 0.044 Uiso 1 1 calc R . . . .
C151 C 0.6227(6) -0.0544(5) 0.7294(4) 0.047(2) Uani 1 1 d . . . . .
H151 H 0.6290 -0.0578 0.7736 0.056 Uiso 1 1 calc R . . . .
C152 C 0.5963(5) -0.1031(5) 0.7167(4) 0.044(2) Uani 1 1 d . . . . .
H152 H 0.5830 -0.1398 0.7525 0.053 Uiso 1 1 calc R . . . .
C153 C 0.5888(6) -0.0988(4) 0.6507(4) 0.044(2) Uani 1 1 d . . . . .
C154 C 0.5596(5) -0.1467(4) 0.6366(4) 0.043(2) Uani 1 1 d . . . . .
H154 H 0.5453 -0.1830 0.6723 0.051 Uiso 1 1 calc R . . . .
C155 C 0.5514(5) -0.1428(5) 0.5730(4) 0.047(2) Uani 1 1 d . . . . .
H155 H 0.5296 -0.1749 0.5655 0.056 Uiso 1 1 calc R . . . .
C156 C 0.5753(5) -0.0909(4) 0.5187(4) 0.042(2) Uani 1 1 d . . . . .
H156 H 0.5717 -0.0892 0.4741 0.051 Uiso 1 1 calc R . . . .
C157 C 0.6043(5) -0.0417(4) 0.5301(4) 0.045(2) Uani 1 1 d . . . . .
C158 C 0.6077(5) -0.0442(4) 0.5969(4) 0.041(2) Uani 1 1 d . . . . .
C159 C 0.6526(5) 0.0655(4) 0.4886(4) 0.041(2) Uani 1 1 d . . . . .
C160 C 0.6318(5) 0.0116(4) 0.4727(4) 0.0364(19) Uani 1 1 d . . . . .
C161 C 0.6385(5) 0.0129(4) 0.4065(4) 0.041(2) Uani 1 1 d . . . . .
H161 H 0.6245 -0.0224 0.3963 0.049 Uiso 1 1 calc R . . . .
C162 C 0.6645(5) 0.0629(4) 0.3526(4) 0.039(2) Uani 1 1 d . . . . .
H162 H 0.6698 0.0609 0.3067 0.047 Uiso 1 1 calc R . . . .
C163 C 0.6827(5) 0.1157(4) 0.3670(4) 0.0375(19) Uani 1 1 d . . . . .
C164 C 0.6777(5) 0.1184(4) 0.4331(4) 0.0369(19) Uani 1 1 d . . . . .
C165 C 0.7116(5) 0.1694(4) 0.3078(4) 0.039(2) Uani 1 1 d . . . . .
Cl7 Cl 0.26885(18) 0.21007(16) 0.03825(13) 0.0761(8) Uani 1 1 d . . . . .
Cl8 Cl 0.3889(2) 0.29005(15) -0.01112(12) 0.0757(8) Uani 1 1 d . . . . .
Cl9 Cl 0.42309(17) 0.16176(14) 0.08415(13) 0.0710(7) Uani 1 1 d . . . . .
C3 C 0.3455(7) 0.2344(5) 0.0589(4) 0.058(2) Uani 1 1 d . . . . .
H3 H 0.3157 0.2598 0.0980 0.070 Uiso 1 1 calc R . . . .
O1 O -0.1567(4) 0.2564(3) 0.7701(3) 0.0510(15) Uani 1 1 d . . . . .
O2 O -0.2345(4) 0.1157(3) 0.6881(3) 0.0533(15) Uani 1 1 d . . . . .
O3 O 0.2422(4) 0.3051(3) 0.3723(3) 0.0569(16) Uani 1 1 d . . . . .
O4 O 0.2284(4) 0.2214(3) 0.2001(3) 0.0511(15) Uani 1 1 d . . . . .
O5 O 0.1342(4) 0.3727(3) 0.2270(3) 0.0449(14) Uani 1 1 d . . . . .
N1 N -0.1956(4) 0.1869(3) 0.7279(3) 0.0390(16) Uani 1 1 d . . . . .
N3 N 0.2396(5) 0.2616(3) 0.2858(3) 0.0433(17) Uani 1 1 d . . . . .
C1 C -0.4463(6) -0.0693(5) 1.0948(4) 0.050(2) Uani 1 1 d . . . . .
H1 H -0.4682 -0.1071 1.1026 0.060 Uiso 1 1 calc R . . . .
C6 C -0.4156(6) 0.0380(4) 1.1922(4) 0.048(2) Uani 1 1 d . . . . .
H6 H -0.4377 0.0175 1.2378 0.058 Uiso 1 1 calc R . . . .
C7 C -0.4159(5) 0.0123(5) 1.1381(4) 0.045(2) Uani 1 1 d . . . . .
C8 C -0.4487(6) -0.0458(5) 1.1497(4) 0.050(2) Uani 1 1 d . . . . .
H8 H -0.4714 -0.0670 1.1949 0.060 Uiso 1 1 calc R . . . .
C9 C -0.3842(6) 0.0921(5) 1.1806(4) 0.046(2) Uani 1 1 d . . . . .
H9 H -0.3847 0.1094 1.2180 0.056 Uiso 1 1 calc R . . . .
C10 C -0.4137(6) -0.0406(4) 1.0287(4) 0.045(2) Uani 1 1 d . . . . .
H10 H -0.4142 -0.0584 0.9920 0.054 Uiso 1 1 calc R . . . .
C11 C -0.3795(5) 0.0149(4) 1.0144(4) 0.040(2) Uani 1 1 d . . . . .
C12 C -0.3804(5) 0.0410(4) 1.0694(4) 0.041(2) Uani 1 1 d . . . . .
C13 C -0.3466(5) 0.0983(4) 1.0580(4) 0.040(2) Uani 1 1 d . . . . .
C14 C -0.3506(5) 0.1224(5) 1.1128(4) 0.045(2) Uani 1 1 d . . . . .
H14 H -0.3301 0.1609 1.1054 0.054 Uiso 1 1 calc R . . . .
C15 C -0.3107(5) 0.1288(4) 0.9876(4) 0.039(2) Uani 1 1 d . . . . .
C16 C -0.3419(5) 0.0440(4) 0.9442(4) 0.041(2) Uani 1 1 d . . . . .
C17 C -0.3346(6) 0.0177(4) 0.8871(4) 0.044(2) Uani 1 1 d . . . . .
H17 H -0.3547 -0.0210 0.8939 0.052 Uiso 1 1 calc R . . . .
C18 C -0.2981(6) 0.0474(5) 0.8199(4) 0.046(2) Uani 1 1 d . . . . .
H18 H -0.2934 0.0284 0.7823 0.055 Uiso 1 1 calc R . . . .
C19 C -0.2694(5) 0.1034(4) 0.8088(4) 0.0372(19) Uani 1 1 d . . . . .
C20 C -0.2713(5) 0.1305(4) 0.8638(4) 0.039(2) Uani 1 1 d . . . . .
C21 C -0.3089(5) 0.1021(4) 0.9323(4) 0.039(2) Uani 1 1 d . . . . .
C22 C -0.2742(5) 0.1827(4) 0.9723(4) 0.0380(19) Uani 1 1 d . . . . .
H22 H -0.2754 0.2016 1.0088 0.046 Uiso 1 1 calc R . . . .
C23 C -0.2372(5) 0.2090(4) 0.9071(4) 0.0364(19) Uani 1 1 d . . . . .
H23 H -0.2122 0.2450 0.8994 0.044 Uiso 1 1 calc R . . . .
C24 C -0.2352(5) 0.1844(4) 0.8521(4) 0.041(2) Uani 1 1 d . . . . .
C25 C -0.2313(6) 0.1330(4) 0.7374(4) 0.043(2) Uani 1 1 d . . . . .
C26 C -0.1924(5) 0.2118(5) 0.7820(4) 0.044(2) Uani 1 1 d . . . . .
C27 C -0.1628(6) 0.2187(4) 0.6593(4) 0.045(2) Uani 1 1 d . . . . .
C28 C -0.0788(6) 0.2187(4) 0.6359(4) 0.046(2) Uani 1 1 d . . . . .
H28 H -0.0411 0.1957 0.6648 0.055 Uiso 1 1 calc R . . . .
C29 C -0.2170(6) 0.2541(4) 0.6165(4) 0.050(2) Uani 1 1 d . . . . .
H29 H -0.2755 0.2563 0.6324 0.060 Uiso 1 1 calc R . . . .
C30 C -0.1860(6) 0.2860(4) 0.5512(4) 0.044(2) Uani 1 1 d . . . . .
H30 H -0.2236 0.3080 0.5221 0.053 Uiso 1 1 calc R . . . .
C31 C -0.1022(6) 0.2876(4) 0.5257(4) 0.045(2) Uani 1 1 d . . . . .
C32 C -0.0495(6) 0.2523(4) 0.5703(4) 0.048(2) Uani 1 1 d . . . . .
H32 H 0.0087 0.2514 0.5550 0.058 Uiso 1 1 calc R . . . .
C33 C -0.0697(6) 0.3228(4) 0.4561(4) 0.044(2) Uani 1 1 d . . . . .
C34 C -0.1127(6) 0.3351(4) 0.4056(4) 0.049(2) Uani 1 1 d . . . . .
H34 H -0.1588 0.3166 0.4155 0.058 Uiso 1 1 calc R . . . .
C35 C -0.0884(6) 0.3741(4) 0.3415(4) 0.047(2) Uani 1 1 d . . . . .
H35 H -0.1192 0.3820 0.3087 0.056 Uiso 1 1 calc R . . . .
C36 C -0.0213(5) 0.4020(4) 0.3233(4) 0.043(2) Uani 1 1 d . . . . .
C37 C 0.0237(6) 0.3868(5) 0.3734(4) 0.054(2) Uani 1 1 d . . . . .
H37 H 0.0717 0.4033 0.3628 0.064 Uiso 1 1 calc R . . . .
C38 C -0.0007(6) 0.3484(5) 0.4379(4) 0.050(2) Uani 1 1 d . . . . .
H38 H 0.0309 0.3394 0.4705 0.060 Uiso 1 1 calc R . . . .
C39 C -0.0033(5) 0.4504(5) 0.2594(4) 0.044(2) Uani 1 1 d . . . . .
C40 C 0.0771(6) 0.4379(4) 0.2121(4) 0.045(2) Uani 1 1 d . . . . .
C41 C 0.0974(6) 0.4857(5) 0.1544(4) 0.048(2) Uani 1 1 d . . . . .
C42 C 0.0350(7) 0.5475(5) 0.1444(5) 0.063(3) Uani 1 1 d . . . . .
H42 H 0.0481 0.5816 0.1055 0.075 Uiso 1 1 calc R . . . .
C43 C -0.0452(6) 0.5622(4) 0.1879(4) 0.053(2) Uani 1 1 d . . . . .
C44 C -0.0618(6) 0.5132(5) 0.2448(4) 0.051(2) Uani 1 1 d . . . . .
H44 H -0.1164 0.5230 0.2757 0.062 Uiso 1 1 calc R . . . .
C45 C 0.1868(7) 0.4684(5) 0.1060(4) 0.056(2) Uani 1 1 d . . . . .
C46 C 0.2503(6) 0.4148(4) 0.1455(4) 0.046(2) Uani 1 1 d . . . . .
C47 C 0.3357(6) 0.4065(5) 0.1270(4) 0.049(2) Uani 1 1 d . . . . .
H47 H 0.3577 0.4382 0.0896 0.059 Uiso 1 1 calc R . . . .
C48 C 0.3931(6) 0.3526(5) 0.1614(4) 0.051(2) Uani 1 1 d . . . . .
C49 C 0.3593(6) 0.3065(5) 0.2141(4) 0.049(2) Uani 1 1 d . . . . .
H49 H 0.3963 0.2693 0.2375 0.058 Uiso 1 1 calc R . . . .
C50 C 0.2739(6) 0.3123(5) 0.2340(4) 0.049(2) Uani 1 1 d . . . . .
C51 C 0.2178(6) 0.3686(4) 0.2019(4) 0.044(2) Uani 1 1 d . . . . .
C52 C -0.1121(7) 0.6335(6) 0.1727(6) 0.080(4) Uani 1 1 d . . . . .
C53 C -0.0687(9) 0.6897(6) 0.1573(13) 0.184(12) Uani 1 1 d . . . . .
H53A H -0.0622 0.6951 0.2000 0.276 Uiso 1 1 calc GR . . . .
H53B H -0.1034 0.7335 0.1364 0.276 Uiso 1 1 calc GR . . . .
H53C H -0.0126 0.6765 0.1257 0.276 Uiso 1 1 calc GR . . . .
C54 C -0.1864(8) 0.6443(6) 0.2342(6) 0.079(3) Uani 1 1 d . . . . .
H54A H -0.2141 0.6079 0.2450 0.119 Uiso 1 1 calc GR . . . .
H54B H -0.2272 0.6896 0.2244 0.119 Uiso 1 1 calc GR . . . .
H54C H -0.1663 0.6425 0.2734 0.119 Uiso 1 1 calc GR . . . .
C55 C -0.1412(9) 0.6333(7) 0.1106(6) 0.112(5) Uani 1 1 d . . . . .
H55A H -0.0960 0.6385 0.0688 0.168 Uiso 1 1 calc GR . . . .
H55B H -0.1926 0.6719 0.1068 0.168 Uiso 1 1 calc GR . . . .
H55C H -0.1534 0.5896 0.1168 0.168 Uiso 1 1 calc GR . . . .
C56 C 0.2149(7) 0.5318(5) 0.0692(5) 0.073(3) Uani 1 1 d . . . . .
H56A H 0.2186 0.5546 0.1025 0.110 Uiso 1 1 calc GR . . . .
H56B H 0.1737 0.5638 0.0437 0.110 Uiso 1 1 calc GR . . . .
H56C H 0.2708 0.5185 0.0374 0.110 Uiso 1 1 calc GR . . . .
C57 C 0.1815(7) 0.4332(6) 0.0525(5) 0.067(3) Uani 1 1 d . . . . .
H57A H 0.2379 0.4190 0.0216 0.101 Uiso 1 1 calc GR . . . .
H57B H 0.1417 0.4659 0.0260 0.101 Uiso 1 1 calc GR . . . .
H57C H 0.1616 0.3924 0.0759 0.101 Uiso 1 1 calc GR . . . .
C58 C 0.4881(6) 0.3451(4) 0.1379(4) 0.051(2) Uani 1 1 d . . . . .
C59 C 0.5039(7) 0.4167(5) 0.1250(5) 0.067(3) Uani 1 1 d . . . . .
H59A H 0.4767 0.4487 0.0893 0.101 Uiso 1 1 calc GR . . . .
H59B H 0.5652 0.4111 0.1101 0.101 Uiso 1 1 calc GR . . . .
H59C H 0.4797 0.4354 0.1674 0.101 Uiso 1 1 calc GR . . . .
C60 C 0.5263(6) 0.3153(5) 0.0724(5) 0.061(3) Uani 1 1 d . . . . .
H60A H 0.5276 0.2665 0.0829 0.092 Uiso 1 1 calc GR . . . .
H60B H 0.5843 0.3190 0.0524 0.092 Uiso 1 1 calc GR . . . .
H60C H 0.4916 0.3412 0.0397 0.092 Uiso 1 1 calc GR . . . .
C61 C 0.5363(7) 0.2954(6) 0.1931(5) 0.067(3) Uani 1 1 d . . . . .
H61A H 0.5061 0.3086 0.2379 0.100 Uiso 1 1 calc GR . . . .
H61B H 0.5942 0.2991 0.1805 0.100 Uiso 1 1 calc GR . . . .
H61C H 0.5385 0.2476 0.1953 0.100 Uiso 1 1 calc GR . . . .
C62 C 0.2295(5) 0.2590(4) 0.3554(4) 0.042(2) Uani 1 1 d . . . . .
C63 C 0.2181(5) 0.2161(4) 0.2596(4) 0.042(2) Uani 1 1 d . . . . .
C64 C 0.1857(5) 0.1608(4) 0.3125(4) 0.038(2) Uani 1 1 d . . . . .
C65 C 0.1637(5) 0.1152(4) 0.2910(4) 0.046(2) Uani 1 1 d . . . . .
H65 H 0.1645 0.1220 0.2442 0.055 Uiso 1 1 calc R . . . .
C66 C 0.1403(6) 0.0593(4) 0.3367(4) 0.046(2) Uani 1 1 d . . . . .
H66 H 0.1252 0.0284 0.3206 0.055 Uiso 1 1 calc R . . . .
C67 C 0.1385(5) 0.0475(4) 0.4054(4) 0.041(2) Uani 1 1 d . . . . .
C68 C 0.1144(5) -0.0109(4) 0.4548(4) 0.042(2) Uani 1 1 d . . . . .
C69 C 0.0929(6) -0.0594(4) 0.4346(4) 0.046(2) Uani 1 1 d . . . . .
H69 H 0.0936 -0.0539 0.3880 0.056 Uiso 1 1 calc R . . . .
C70 C 0.0708(6) -0.1154(5) 0.4813(4) 0.048(2) Uani 1 1 d . . . . .
H70 H 0.0563 -0.1473 0.4663 0.057 Uiso 1 1 calc R . . . .
C71 C 0.0695(6) -0.1251(5) 0.5480(4) 0.050(2) Uani 1 1 d . . . . .
H71 H 0.0560 -0.1646 0.5787 0.060 Uiso 1 1 calc R . . . .
C72 C 0.0877(6) -0.0783(4) 0.5725(4) 0.044(2) Uani 1 1 d . . . . .
C73 C 0.0844(5) -0.0861(4) 0.6413(5) 0.049(2) Uani 1 1 d . . . . .
H73 H 0.0688 -0.1245 0.6728 0.058 Uiso 1 1 calc R . . . .
C74 C 0.1031(5) -0.0396(5) 0.6645(4) 0.049(2) Uani 1 1 d . . . . .
H74 H 0.0998 -0.0457 0.7117 0.059 Uiso 1 1 calc R . . . .
C75 C 0.1276(6) 0.0175(5) 0.6176(5) 0.053(2) Uani 1 1 d . . . . .
H75 H 0.1404 0.0495 0.6339 0.063 Uiso 1 1 calc R . . . .
C76 C 0.1330(5) 0.0271(4) 0.5486(4) 0.039(2) Uani 1 1 d . . . . .
C77 C 0.1129(5) -0.0190(4) 0.5236(4) 0.040(2) Uani 1 1 d . . . . .
C78 C 0.1578(5) 0.0872(4) 0.4989(4) 0.041(2) Uani 1 1 d . . . . .
C79 C 0.1588(5) 0.0957(4) 0.4299(4) 0.043(2) Uani 1 1 d . . . . .
C80 C 0.1808(5) 0.1339(4) 0.5194(4) 0.043(2) Uani 1 1 d . . . . .
H80 H 0.1825 0.1274 0.5655 0.052 Uiso 1 1 calc R . . . .
C81 C 0.2013(5) 0.1907(4) 0.4715(4) 0.045(2) Uani 1 1 d . . . . .
H81 H 0.2153 0.2230 0.4865 0.054 Uiso 1 1 calc R . . . .
C82 C 0.2021(5) 0.2015(4) 0.4039(4) 0.043(2) Uani 1 1 d . . . . .
C83 C 0.1814(5) 0.1537(4) 0.3816(4) 0.039(2) Uani 1 1 d . . . . .
O11 O 0.7730(5) 0.2255(3) 0.1038(3) 0.0630(18) Uani 1 1 d . . . . .
H11 H 0.7537 0.2242 0.1461 0.095 Uiso 1 1 calc GR . . . .
C2 C 0.7682(7) 0.2942(5) 0.0702(5) 0.069(3) Uani 1 1 d . . . . .
H2A H 0.7764 0.2976 0.0211 0.103 Uiso 1 1 calc GR . . . .
H2B H 0.8125 0.3081 0.0773 0.103 Uiso 1 1 calc GR . . . .
H2C H 0.7123 0.3246 0.0888 0.103 Uiso 1 1 calc GR . . . .

loop_
_atom_site_aniso_label
_atom_site_aniso_U_11
_atom_site_aniso_U_22
_atom_site_aniso_U_33
_atom_site_aniso_U_23
_atom_site_aniso_U_13
_atom_site_aniso_U_12
Cl1 0.104(4) 0.175(5) 0.153(4) -0.062(4) 0.001(3) -0.074(4)
Cl2 0.317(14) 0.141(6) 0.130(5) -0.015(4) -0.044(6) -0.048(7)
Cl3 0.088(5) 0.321(11) 0.348(13) -0.216(10) -0.041(6) -0.031(6)
C5 0.075(8) 0.146(14) 0.085(8) -0.019(6) 0.011(7) -0.084(9)
Cl4 0.0732(19) 0.0965(19) 0.0599(13) -0.0194(12) 0.0027(12) -0.0477(16)
Cl5 0.0663(18) 0.0805(17) 0.0668(14) -0.0038(12) -0.0090(12) -0.0287(14)
Cl6 0.0472(16) 0.0719(16) 0.0945(17) -0.0168(13) -0.0057(13) -0.0202(13)
O6 0.036(4) 0.049(3) 0.053(3) -0.004(3) -0.006(3) -0.021(3)
O7 0.054(4) 0.069(4) 0.046(4) -0.006(3) -0.002(3) -0.032(3)
O8 0.045(4) 0.058(4) 0.046(3) -0.011(3) -0.004(3) -0.023(3)
O9 0.048(4) 0.057(4) 0.043(4) -0.006(3) -0.003(3) -0.026(3)
O10 0.026(4) 0.055(4) 0.049(3) -0.002(3) 0.008(3) -0.017(3)
N2 0.026(4) 0.043(4) 0.049(4) -0.003(3) 0.000(3) -0.017(3)
N4 0.032(4) 0.047(4) 0.047(4) -0.006(3) -0.004(3) -0.011(3)
C4 0.034(6) 0.097(8) 0.068(6) -0.016(5) -0.001(4) -0.039(6)
C84 0.027(5) 0.051(5) 0.060(6) -0.003(4) 0.001(4) -0.015(4)
C85 0.026(5) 0.056(6) 0.048(5) 0.008(4) 0.003(4) -0.019(4)
C86 0.023(5) 0.058(6) 0.062(6) -0.006(5) 0.006(4) -0.009(4)
C87 0.035(6) 0.062(6) 0.038(5) 0.002(4) 0.002(4) -0.016(5)
C88 0.025(5) 0.079(7) 0.045(5) -0.012(4) 0.004(4) -0.011(5)
C89 0.032(5) 0.060(6) 0.048(5) -0.013(4) -0.001(4) -0.015(4)
C90 0.014(5) 0.060(5) 0.042(5) -0.011(4) 0.003(3) -0.002(4)
C91 0.013(5) 0.056(5) 0.051(5) -0.006(4) -0.006(4) -0.010(4)
C92 0.031(5) 0.041(5) 0.044(5) -0.008(4) 0.003(4) -0.008(4)
C93 0.026(5) 0.063(6) 0.049(5) -0.011(4) 0.003(4) -0.020(4)
C94 0.021(5) 0.043(5) 0.044(5) -0.005(4) 0.003(3) -0.012(4)
C95 0.019(5) 0.052(5) 0.035(4) -0.005(4) -0.004(3) -0.006(4)
C96 0.028(5) 0.036(5) 0.050(5) -0.007(4) -0.007(4) -0.005(4)
C97 0.032(5) 0.054(5) 0.047(5) -0.009(4) -0.001(4) -0.013(4)
C98 0.025(5) 0.046(5) 0.058(6) -0.015(4) 0.000(4) -0.011(4)
C99 0.021(5) 0.042(5) 0.037(4) -0.005(4) 0.000(3) -0.004(4)
C100 0.014(4) 0.046(5) 0.041(5) -0.004(4) -0.003(3) -0.004(4)
C101 0.022(5) 0.047(5) 0.048(5) -0.012(4) 0.000(4) -0.006(4)
C102 0.026(5) 0.048(5) 0.050(5) -0.016(4) -0.004(4) -0.008(4)
C103 0.020(5) 0.050(5) 0.056(5) -0.002(4) -0.008(4) -0.018(4)
C104 0.028(5) 0.050(5) 0.046(5) -0.008(4) -0.007(4) -0.009(4)
C105 0.029(5) 0.049(5) 0.042(5) -0.004(4) -0.005(4) -0.015(4)
C106 0.028(6) 0.055(5) 0.040(4) -0.004(4) 0.007(4) -0.026(4)
C107 0.028(5) 0.052(5) 0.055(5) 0.001(4) 0.002(4) -0.012(4)
C108 0.034(6) 0.052(5) 0.057(5) 0.000(4) -0.009(4) -0.017(4)
C109 0.032(6) 0.044(5) 0.044(4) -0.007(4) -0.005(4) -0.012(4)
C110 0.031(5) 0.060(6) 0.044(5) -0.011(4) -0.004(4) -0.012(5)
C111 0.051(7) 0.056(5) 0.038(4) 0.003(4) -0.008(4) -0.024(5)
C112 0.029(6) 0.057(5) 0.039(4) -0.012(4) -0.003(4) -0.011(4)
C113 0.036(6) 0.066(6) 0.049(5) -0.013(4) 0.010(4) -0.024(5)
C114 0.034(6) 0.064(6) 0.054(5) -0.008(5) -0.001(4) -0.013(5)
C115 0.025(5) 0.054(5) 0.050(5) -0.011(4) 0.000(4) -0.012(4)
C116 0.033(5) 0.068(6) 0.045(5) -0.013(4) 0.008(4) -0.020(5)
C117 0.041(6) 0.058(5) 0.034(4) -0.005(4) -0.004(4) -0.015(5)
C118 0.037(6) 0.043(5) 0.043(4) -0.007(4) -0.002(4) -0.012(4)
C119 0.035(6) 0.058(6) 0.057(5) -0.017(5) -0.002(4) -0.016(5)
C120 0.064(8) 0.042(5) 0.057(5) -0.005(4) -0.015(5) -0.024(5)
C121 0.044(7) 0.051(6) 0.039(4) 0.007(4) -0.007(4) -0.020(5)
C122 0.050(7) 0.049(5) 0.040(4) -0.003(4) -0.002(4) -0.019(5)
C123 0.038(6) 0.039(5) 0.049(5) -0.011(4) -0.005(4) -0.005(4)
C124 0.030(6) 0.060(6) 0.051(5) 0.000(4) 0.005(4) -0.019(5)
C125 0.039(6) 0.054(6) 0.055(5) 0.003(4) -0.015(4) -0.021(5)
C126 0.040(6) 0.061(6) 0.047(5) -0.004(4) -0.001(4) -0.029(5)
C127 0.037(6) 0.059(6) 0.045(5) -0.013(4) -0.008(4) -0.014(5)
C128 0.023(5) 0.066(6) 0.040(4) -0.005(4) 0.003(4) -0.027(4)
C129 0.033(6) 0.052(6) 0.038(4) -0.004(4) -0.003(4) -0.022(5)
C130 0.024(5) 0.041(5) 0.047(5) 0.001(4) 0.001(4) -0.012(4)
C131 0.052(7) 0.032(5) 0.075(6) 0.003(4) -0.023(5) -0.011(4)
C132 0.073(10) 0.071(8) 0.195(15) -0.001(9) -0.071(10) -0.015(7)
C133 0.115(14) 0.084(9) 0.197(16) -0.071(10) -0.103(13) 0.056(9)
C134 0.078(11) 0.117(11) 0.116(11) 0.024(9) -0.026(8) 0.014(9)
C135 0.070(8) 0.072(7) 0.070(7) 0.023(6) -0.006(6) -0.014(6)
C136 0.039(6) 0.063(6) 0.120(8) -0.030(6) -0.016(6) -0.016(5)
C137 0.016(6) 0.080(9) 0.106(9) -0.033(8) -0.007(6) -0.016(6)
C138 0.050(9) 0.095(10) 0.060(7) -0.012(7) 0.011(6) -0.016(7)
C139 0.038(7) 0.071(8) 0.063(7) -0.005(6) 0.012(6) -0.020(6)
C140 0.016(6) 0.080(9) 0.106(9) -0.033(8) -0.007(6) -0.016(6)
C141 0.050(9) 0.095(10) 0.060(7) -0.012(7) 0.011(6) -0.016(7)
C142 0.038(7) 0.071(8) 0.063(7) -0.005(6) 0.012(6) -0.020(6)
C143 0.031(6) 0.071(6) 0.049(5) -0.003(4) 0.002(4) -0.019(5)
C144 0.027(5) 0.053(5) 0.037(5) -0.009(4) 0.002(3) -0.013(4)
C145 0.018(5) 0.041(5) 0.046(5) -0.004(4) -0.001(3) -0.006(4)
C146 0.026(5) 0.043(5) 0.048(5) -0.009(4) 0.001(4) -0.013(4)
C147 0.027(5) 0.066(6) 0.034(4) -0.007(4) -0.004(3) -0.017(4)
C148 0.020(5) 0.047(5) 0.045(5) -0.007(4) -0.003(3) -0.007(4)
C149 0.024(5) 0.042(5) 0.045(5) -0.007(4) -0.003(4) -0.002(4)
C150 0.016(4) 0.047(5) 0.036(4) -0.013(4) 0.006(3) -0.005(4)
C151 0.031(5) 0.061(6) 0.033(4) -0.005(4) 0.007(4) -0.013(4)
C152 0.025(5) 0.059(5) 0.036(5) 0.002(4) 0.005(3) -0.017(4)
C153 0.029(5) 0.044(5) 0.053(5) -0.001(4) -0.006(4) -0.014(4)
C154 0.027(5) 0.041(5) 0.051(5) 0.001(4) -0.004(4) -0.011(4)
C155 0.019(5) 0.055(5) 0.058(6) -0.006(4) 0.001(4) -0.014(4)
C156 0.028(5) 0.055(5) 0.043(4) -0.007(4) -0.002(4) -0.018(4)
C157 0.020(5) 0.050(5) 0.053(5) -0.007(4) -0.002(4) -0.004(4)
C158 0.030(5) 0.043(5) 0.040(5) -0.008(4) -0.007(4) -0.001(4)
C159 0.026(5) 0.049(5) 0.042(5) -0.002(4) -0.009(4) -0.008(4)
C160 0.019(5) 0.045(5) 0.041(5) -0.002(4) -0.005(3) -0.011(4)
C161 0.026(5) 0.050(5) 0.045(5) -0.011(4) -0.002(4) -0.014(4)
C162 0.029(5) 0.052(5) 0.030(4) 0.001(4) -0.003(3) -0.017(4)
C163 0.021(5) 0.049(5) 0.035(5) -0.004(4) 0.000(3) -0.011(4)
C164 0.016(5) 0.043(5) 0.042(5) -0.003(4) -0.002(3) -0.005(4)
C165 0.032(5) 0.049(5) 0.028(5) -0.005(4) -0.004(3) -0.005(4)
Cl7 0.0477(16) 0.112(2) 0.0798(16) -0.0314(15) -0.0113(12) -0.0297(15)
Cl8 0.079(2) 0.0916(19) 0.0552(13) -0.0025(12) -0.0076(12) -0.0405(16)
Cl9 0.0509(17) 0.0764(17) 0.0853(16) -0.0138(13) -0.0178(12) -0.0183(13)
C3 0.046(6) 0.077(7) 0.052(5) -0.008(5) -0.010(4) -0.024(5)
O1 0.038(4) 0.058(4) 0.047(3) 0.001(3) -0.002(3) -0.019(3)
O2 0.051(4) 0.064(4) 0.047(3) -0.012(3) -0.006(3) -0.024(3)
O3 0.058(4) 0.053(4) 0.059(3) -0.004(3) -0.014(3) -0.022(3)
O4 0.043(4) 0.061(4) 0.044(4) -0.001(3) -0.003(3) -0.025(3)
O5 0.023(4) 0.053(4) 0.048(3) 0.005(3) 0.001(2) -0.020(3)
N1 0.025(4) 0.052(4) 0.034(4) -0.007(3) 0.003(3) -0.013(3)
N3 0.035(4) 0.043(4) 0.048(4) -0.003(3) -0.009(3) -0.013(3)
C1 0.033(6) 0.051(5) 0.061(6) -0.003(5) -0.004(4) -0.019(4)
C6 0.039(6) 0.054(5) 0.038(5) 0.000(4) -0.002(4) -0.012(5)
C7 0.025(5) 0.063(6) 0.040(5) -0.008(4) 0.001(4) -0.014(4)
C8 0.031(5) 0.061(6) 0.050(5) 0.003(4) -0.006(4) -0.017(4)
C9 0.044(6) 0.060(6) 0.035(5) -0.013(4) -0.007(4) -0.014(5)
C10 0.033(5) 0.049(5) 0.048(5) -0.006(4) -0.006(4) -0.012(4)
C11 0.015(5) 0.055(5) 0.043(5) -0.009(4) -0.004(3) -0.004(4)
C12 0.020(5) 0.054(5) 0.041(5) -0.003(4) -0.005(4) -0.008(4)
C13 0.016(5) 0.058(5) 0.038(5) -0.010(4) -0.001(3) -0.006(4)
C14 0.026(5) 0.056(5) 0.047(5) -0.007(4) -0.010(4) -0.006(4)
C15 0.021(5) 0.046(5) 0.042(5) -0.011(4) -0.003(3) -0.003(4)
C16 0.026(5) 0.051(5) 0.042(5) -0.006(4) -0.007(4) -0.010(4)
C17 0.039(6) 0.048(5) 0.047(5) -0.006(4) -0.011(4) -0.019(4)
C18 0.032(5) 0.068(6) 0.038(5) -0.014(4) 0.003(4) -0.022(5)
C19 0.027(5) 0.043(5) 0.032(4) -0.004(4) -0.005(3) -0.003(4)
C20 0.021(5) 0.049(5) 0.041(5) 0.003(4) -0.006(3) -0.015(4)
C21 0.024(5) 0.045(5) 0.041(5) -0.003(4) -0.005(4) -0.008(4)
C22 0.027(5) 0.052(5) 0.028(4) -0.008(3) 0.001(3) -0.010(4)
C23 0.020(5) 0.038(4) 0.044(5) -0.006(4) -0.003(4) -0.005(4)
C24 0.030(5) 0.039(5) 0.041(5) -0.005(4) -0.006(4) -0.001(4)
C25 0.034(5) 0.052(5) 0.039(5) -0.004(4) -0.002(4) -0.016(4)
C26 0.021(5) 0.050(5) 0.044(5) 0.002(4) -0.005(4) -0.002(4)
C27 0.044(7) 0.048(5) 0.039(5) -0.009(4) -0.005(4) -0.012(4)
C28 0.040(6) 0.047(5) 0.047(5) -0.001(4) -0.011(4) -0.016(4)
C29 0.037(6) 0.052(5) 0.059(6) -0.012(4) -0.003(5) -0.017(5)
C30 0.035(6) 0.048(5) 0.040(5) -0.002(4) -0.008(4) -0.008(4)
C31 0.032(6) 0.050(5) 0.051(5) -0.012(4) -0.004(4) -0.013(4)
C32 0.036(6) 0.059(5) 0.046(5) -0.009(4) 0.004(4) -0.023(5)
C33 0.029(5) 0.060(5) 0.037(5) -0.007(4) -0.003(4) -0.012(4)
C34 0.039(6) 0.052(5) 0.041(5) 0.003(4) 0.005(4) -0.018(4)
C35 0.027(5) 0.056(5) 0.047(5) -0.005(4) -0.004(4) -0.009(4)
C36 0.027(5) 0.059(5) 0.038(4) -0.009(4) 0.007(4) -0.023(4)
C37 0.038(6) 0.062(6) 0.059(6) -0.007(5) -0.006(4) -0.021(5)
C38 0.029(6) 0.063(6) 0.053(5) 0.003(4) -0.011(4) -0.019(5)
C39 0.023(5) 0.065(6) 0.042(5) -0.001(4) 0.000(4) -0.024(5)
C40 0.049(6) 0.036(5) 0.048(5) 0.001(4) -0.016(5) -0.011(5)
C41 0.032(6) 0.052(6) 0.053(5) 0.005(4) -0.004(4) -0.019(5)
C42 0.060(8) 0.053(6) 0.058(5) 0.020(4) -0.007(5) -0.026(6)
C43 0.031(6) 0.046(5) 0.063(5) 0.010(4) 0.005(5) -0.019(4)
C44 0.034(6) 0.050(6) 0.065(6) -0.002(5) -0.013(4) -0.012(5)
C45 0.049(6) 0.062(6) 0.048(5) 0.006(4) -0.002(4) -0.028(5)
C46 0.046(7) 0.052(5) 0.035(4) -0.001(4) -0.004(4) -0.019(5)
C47 0.029(6) 0.058(6) 0.053(5) -0.005(4) 0.004(4) -0.023(5)
C48 0.042(6) 0.052(5) 0.057(5) -0.005(4) -0.007(5) -0.020(5)
C49 0.032(6) 0.052(5) 0.053(5) -0.002(4) -0.009(4) -0.010(4)
C50 0.043(7) 0.050(5) 0.047(5) -0.005(4) -0.003(4) -0.015(5)
C51 0.036(6) 0.052(5) 0.042(4) -0.003(4) -0.010(4) -0.014(5)
C52 0.035(7) 0.063(7) 0.112(9) 0.020(6) -0.005(6) -0.019(5)
C53 0.041(9) 0.045(7) 0.38(3) 0.023(11) 0.002(13) -0.011(6)
C54 0.055(8) 0.061(7) 0.103(8) 0.002(6) 0.003(6) -0.030(6)
C55 0.057(9) 0.109(10) 0.093(9) 0.034(8) 0.002(7) 0.007(7)
C56 0.042(6) 0.074(7) 0.076(6) 0.020(5) 0.000(5) -0.023(5)
C57 0.051(7) 0.089(7) 0.053(5) 0.003(5) -0.005(5) -0.031(6)
C58 0.035(6) 0.048(5) 0.064(5) -0.011(4) -0.002(4) -0.012(4)
C59 0.051(7) 0.068(7) 0.081(6) -0.015(5) 0.002(5) -0.030(6)
C60 0.034(6) 0.080(7) 0.068(6) -0.018(5) 0.002(4) -0.024(5)
C61 0.039(6) 0.086(7) 0.066(6) -0.018(5) 0.010(5) -0.024(5)
C62 0.031(5) 0.038(5) 0.052(5) -0.008(4) -0.006(4) -0.006(4)
C63 0.017(5) 0.060(6) 0.037(5) -0.008(4) 0.001(3) -0.005(4)
C64 0.016(5) 0.045(5) 0.040(5) -0.006(4) 0.004(3) -0.003(4)
C65 0.029(5) 0.056(6) 0.045(5) -0.004(4) -0.008(4) -0.009(4)
C66 0.028(5) 0.048(5) 0.061(6) -0.012(4) -0.001(4) -0.017(4)
C67 0.016(5) 0.048(5) 0.052(5) -0.014(4) -0.006(4) -0.001(4)
C68 0.024(5) 0.047(5) 0.043(5) -0.002(4) 0.001(4) -0.011(4)
C69 0.037(6) 0.051(5) 0.047(5) 0.000(4) -0.005(4) -0.020(4)
C70 0.030(5) 0.055(5) 0.058(6) -0.015(4) -0.003(4) -0.016(4)
C71 0.027(5) 0.052(5) 0.057(6) 0.007(4) -0.001(4) -0.017(4)
C72 0.039(6) 0.047(5) 0.040(5) -0.004(4) -0.006(4) -0.015(4)
C73 0.020(5) 0.045(5) 0.068(6) -0.004(4) -0.002(4) -0.008(4)
C74 0.022(5) 0.059(6) 0.045(5) 0.007(4) 0.003(4) -0.010(4)
C75 0.023(5) 0.061(6) 0.072(6) -0.022(5) -0.001(4) -0.013(4)
C76 0.019(5) 0.053(5) 0.034(4) 0.001(4) 0.002(3) -0.012(4)
C77 0.014(5) 0.047(5) 0.045(5) -0.008(4) 0.007(3) -0.008(4)
C78 0.019(5) 0.051(5) 0.044(5) -0.007(4) 0.002(3) -0.009(4)
C79 0.018(5) 0.058(5) 0.047(5) -0.007(4) -0.001(3) -0.011(4)
C80 0.027(5) 0.055(5) 0.040(4) -0.007(4) -0.006(4) -0.006(4)
C81 0.025(5) 0.048(5) 0.062(6) -0.013(4) -0.006(4) -0.012(4)
C82 0.027(5) 0.048(5) 0.044(5) -0.001(4) -0.004(4) -0.009(4)
C83 0.016(5) 0.048(5) 0.050(5) -0.006(4) -0.005(3) -0.008(4)
O11 0.067(5) 0.065(4) 0.051(3) -0.006(3) -0.004(3) -0.026(4)
C2 0.056(7) 0.070(7) 0.071(6) -0.003(5) -0.007(5) -0.024(6)

loop_
_atom_type_symbol
_atom_type_description
_atom_type_scat_dispersion_real
_atom_type_scat_dispersion_imag
_atom_type_scat_source
C C 0.0181 0.0091 'International Tables Vol C Tables 4.2.6.8 and 6.1.1.4'
H H 0.0000 0.0000 'International Tables Vol C Tables 4.2.6.8 and 6.1.1.4'
Cl Cl 0.3639 0.7018 'International Tables Vol C Tables 4.2.6.8 and 6.1.1.4'
N N 0.0311 0.0180 'International Tables Vol C Tables 4.2.6.8 and 6.1.1.4'
O O 0.0492 0.0322 'International Tables Vol C Tables 4.2.6.8 and 6.1.1.4'

loop_
_geom_angle_atom_site_label_1
_geom_angle_atom_site_label_2
_geom_angle_atom_site_label_3
_geom_angle
Cl1 C5 Cl2 108.8(12)
Cl1 C5 Cl3 111.1(10)
Cl1 C5 H5 110.3
Cl2 C5 Cl3 105.9(10)
Cl2 C5 H5 110.3
Cl3 C5 H5 110.3
C130 O10 C123 118.6(6)
C104 N2 C105 125.7(7)
C104 N2 C106 118.1(7)
C105 N2 C106 116.1(6)
C144 N4 C129 115.4(7)
C144 N4 C165 127.0(7)
C165 N4 C129 117.5(6)
Cl4 C4 Cl6 110.3(6)
Cl4 C4 H4 108.1
Cl5 C4 Cl4 111.3(6)
Cl5 C4 Cl6 110.8(5)
Cl5 C4 H4 108.1
Cl6 C4 H4 108.1
C85 C84 H84 119.0
C85 C84 C93 122.1(8)
C93 C84 H84 119.0
C84 C85 H85 120.1
C84 C85 C86 119.9(7)
C86 C85 H85 120.1
C85 C86 C91 118.8(8)
C87 C86 C85 121.8(8)
C87 C86 C91 119.4(8)
C86 C87 H87 119.4
C88 C87 C86 121.3(8)
C88 C87 H87 119.4
C87 C88 H88 120.4
C87 C88 C89 119.1(8)
C89 C88 H88 120.4
C88 C89 H89 119.0
C90 C89 C88 122.0(9)
C90 C89 H89 119.0
C89 C90 C91 119.6(7)
C89 C90 C96 122.7(8)
C91 C90 C96 117.7(7)
C86 C91 C90 118.5(8)
C92 C91 C86 120.3(8)
C92 C91 C90 121.2(7)
C91 C92 C94 120.9(7)
C93 C92 C91 118.3(7)
C93 C92 C94 120.8(7)
C84 C93 H93 119.7
C92 C93 C84 120.6(8)
C92 C93 H93 119.7
C95 C94 C92 118.3(7)
C103 C94 C92 122.6(7)
C103 C94 C95 119.1(7)
C96 C95 C94 121.4(7)
C96 C95 C100 120.2(7)
C100 C95 C94 118.4(7)
C95 C96 C90 120.5(7)
C95 C96 C97 118.8(7)
C97 C96 C90 120.7(7)
C96 C97 H97 119.8
C98 C97 C96 120.4(8)
C98 C97 H97 119.8
C97 C98 H98 119.1
C99 C98 C97 121.8(8)
C99 C98 H98 119.1
C98 C99 C100 119.0(7)
C98 C99 C104 120.2(8)
C100 C99 C104 120.8(7)
C95 C100 C99 119.6(7)
C101 C100 C95 121.3(7)
C101 C100 C99 119.1(7)
C100 C101 C105 121.6(7)
C102 C101 C100 118.7(7)
C102 C101 C105 119.6(7)
C101 C102 H102 119.0
C101 C102 C103 122.1(8)
C103 C102 H102 119.0
C94 C103 H103 119.9
C102 C103 C94 120.2(8)
C102 C103 H103 119.9
O6 C104 N2 120.2(7)
O6 C104 C99 123.1(8)
N2 C104 C99 116.7(8)
O7 C105 N2 120.6(7)
O7 C105 C101 124.2(8)
N2 C105 C101 115.3(7)
C107 C106 N2 119.0(8)
C111 C106 N2 120.5(8)
C111 C106 C107 120.4(7)
C106 C107 H107 120.3
C106 C107 C108 119.4(8)
C108 C107 H107 120.3
C107 C108 H108 119.8
C109 C108 C107 120.5(8)
C109 C108 H108 119.8
C108 C109 C110 119.8(7)
C108 C109 C112 119.9(8)
C110 C109 C112 120.2(8)
C109 C110 H110 120.3
C111 C110 C109 119.4(9)
C111 C110 H110 120.3
C106 C111 C110 120.4(8)
C106 C111 H111 119.8
C110 C111 H111 119.8
C113 C112 C109 120.2(8)
C117 C112 C109 121.8(7)
C117 C112 C113 118.0(7)
C112 C113 H113 119.4
C114 C113 C112 121.1(9)
C114 C113 H113 119.4
C113 C114 H114 119.1
C113 C114 C115 121.8(9)
C115 C114 H114 119.1
C114 C115 C116 118.3(8)
C114 C115 C118 120.4(8)
C116 C115 C118 121.0(8)
C115 C116 H116 120.2
C115 C116 C117 119.6(9)
C117 C116 H116 120.2
C112 C117 C116 121.1(8)
C112 C117 H117 119.5
C116 C117 H117 119.5
C119 C118 C115 120.7(8)
C119 C118 C123 116.5(7)
C123 C118 C115 122.7(8)
C118 C119 H119 118.3
C118 C119 C120 123.3(9)
C120 C119 H119 118.3
C119 C120 C131 120.4(9)
C121 C120 C119 116.7(9)
C121 C120 C131 122.8(7)
C120 C121 H121 118.2
C120 C121 C122 123.6(7)
C122 C121 H121 118.2
C121 C122 C124 120.7(7)
C123 C122 C121 117.2(9)
C123 C122 C124 121.6(8)
O10 C123 C118 116.6(7)
O10 C123 C122 121.1(8)
C122 C123 C118 122.3(8)
C122 C124 C135 111.7(8)
C122 C124 C136 109.2(8)
C125 C124 C122 108.3(7)
C125 C124 C135 110.4(8)
C125 C124 C136 108.9(8)
C136 C124 C135 108.3(8)
C126 C125 C124 122.5(7)
C130 C125 C124 120.2(8)
C130 C125 C126 117.0(8)
C125 C126 H126 118.7
C127 C126 C125 122.7(7)
C127 C126 H126 118.7
C126 C127 C143 119.8(8)
C128 C127 C126 118.4(8)
C128 C127 C143 121.7(8)
C127 C128 H128 119.6
C127 C128 C129 120.9(9)
C129 C128 H128 119.6
C128 C129 N4 120.0(8)
C130 C129 N4 118.9(7)
C130 C129 C128 121.0(7)
O10 C130 C125 122.9(8)
O10 C130 C129 117.0(6)
C129 C130 C125 120.1(8)
C132 C131 C120 111.1(8)
C132 C131 C134 104.8(11)
C133 C131 C120 107.8(8)
C133 C131 C132 117.3(12)
C133 C131 C134 104.6(12)
C134 C131 C120 110.9(9)
C131 C132 H13A 109.5
C131 C132 H13B 109.5
C131 C132 H13C 109.5
H13A C132 H13B 109.5
H13A C132 H13C 109.5
H13B C132 H13C 109.5
C131 C133 H13D 109.5
C131 C133 H13E 109.5
C131 C133 H13F 109.5
H13D C133 H13E 109.5
H13D C133 H13F 109.5
H13E C133 H13F 109.5
C131 C134 H13G 109.5
C131 C134 H13H 109.5
C131 C134 H13I 109.5
H13G C134 H13H 109.5
H13G C134 H13I 109.5
H13H C134 H13I 109.5
C124 C135 H13J 109.5
C124 C135 H13K 109.5
C124 C135 H13L 109.5
H13J C135 H13K 109.5
H13J C135 H13L 109.5
H13K C135 H13L 109.5
C124 C136 H13M 109.5
C124 C136 H13N 109.5
C124 C136 H13O 109.5
H13M C136 H13N 109.5
H13M C136 H13O 109.5
H13N C136 H13O 109.5
H13P C137 H13Q 109.5
H13P C137 H13R 109.5
H13Q C137 H13R 109.5
C143 C137 H13P 109.5
C143 C137 H13Q 109.5
C143 C137 H13R 109.5
H13S C138 H13T 109.5
H13S C138 H13U 109.5
H13T C138 H13U 109.5
C143 C138 H13S 109.5
C143 C138 H13T 109.5
C143 C138 H13U 109.5
H13V C139 H13W 109.5
H13V C139 H13X 109.5
H13W C139 H13X 109.5
C143 C139 H13V 109.5
C143 C139 H13W 109.5
C143 C139 H13X 109.5
H14A C140 H14B 109.5
H14A C140 H14C 109.5
H14B C140 H14C 109.5
C143 C140 H14A 109.5
C143 C140 H14B 109.5
C143 C140 H14C 109.5
H14D C141 H14E 109.5
H14D C141 H14F 109.5
H14E C141 H14F 109.5
C143 C141 H14D 109.5
C143 C141 H14E 109.5
C143 C141 H14F 109.5
H14G C142 H14H 109.5
H14G C142 H14I 109.5
H14H C142 H14I 109.5
C143 C142 H14G 109.5
C143 C142 H14H 109.5
C143 C142 H14I 109.5
C127 C143 C142 112.1(7)
C137 C143 C127 116(2)
C137 C143 C139 101(3)
C137 C143 C141 116(4)
C138 C143 C127 110.3(9)
C138 C143 C142 105.3(9)
C139 C143 C127 108(2)
C140 C143 C127 109.1(8)
C140 C143 C138 111.4(10)
C140 C143 C142 108.5(10)
C141 C143 C127 107(2)
C141 C143 C139 107(3)
O8 C144 N4 121.9(7)
O8 C144 C145 123.2(7)
N4 C144 C145 114.9(8)
C146 C145 C144 117.7(7)
C164 C145 C144 120.3(7)
C164 C145 C146 121.9(7)
C145 C146 H146 120.0
C147 C146 C145 120.0(8)
C147 C146 H146 120.0
C146 C147 H147 119.1
C146 C147 C148 121.9(7)
C148 C147 H147 119.1
C147 C148 C149 122.2(7)
C147 C148 C159 117.6(7)
C159 C148 C149 120.2(7)
C150 C149 C148 123.0(8)
C150 C149 C158 117.6(7)
C158 C149 C148 119.4(7)
C149 C150 H150 118.4
C149 C150 C151 123.2(8)
C151 C150 H150 118.4
C150 C151 H151 120.3
C152 C151 C150 119.5(8)
C152 C151 H151 120.3
C151 C152 H152 119.9
C151 C152 C153 120.2(7)
C153 C152 H152 119.9
C152 C153 C158 120.6(8)
C154 C153 C152 121.5(7)
C154 C153 C158 117.8(7)
C153 C154 H154 118.9
C155 C154 C153 122.2(7)
C155 C154 H154 118.9
C154 C155 H155 120.2
C154 C155 C156 119.7(8)
C156 C155 H155 120.2
C155 C156 H156 119.8
C157 C156 C155 120.4(8)
C157 C156 H156 119.8
C156 C157 C158 119.0(7)
C156 C157 C160 120.5(7)
C158 C157 C160 120.4(8)
C153 C158 C149 118.9(7)
C157 C158 C149 120.4(7)
C157 C158 C153 120.6(8)
C148 C159 C160 121.1(7)
C148 C159 C164 120.6(8)
C164 C159 C160 118.1(7)
C159 C160 C157 118.0(7)
C161 C160 C157 123.7(7)
C161 C160 C159 118.3(7)
C160 C161 H161 118.1
C160 C161 C162 123.7(8)
C162 C161 H161 118.1
C161 C162 H162 120.7
C163 C162 C161 118.7(7)
C163 C162 H162 120.7
C162 C163 C165 118.1(7)
C164 C163 C162 121.4(7)
C164 C163 C165 120.4(7)
C145 C164 C159 117.9(7)
C163 C164 C145 122.4(7)
C163 C164 C159 119.7(8)
O9 C165 N4 121.6(7)
O9 C165 C163 123.5(8)
N4 C165 C163 115.0(7)
Cl7 C3 H3 108.3
Cl8 C3 Cl7 109.7(5)
Cl8 C3 H3 108.3
Cl9 C3 Cl7 110.5(6)
Cl9 C3 Cl8 111.6(6)
Cl9 C3 H3 108.3
C51 O5 C40 116.0(6)
C25 N1 C27 118.2(6)
C26 N1 C25 123.3(6)
C26 N1 C27 118.4(7)
C62 N3 C50 121.1(7)
C62 N3 C63 125.0(7)
C63 N3 C50 114.0(6)
C8 C1 H1 118.7
C8 C1 C10 122.6(8)
C10 C1 H1 118.7
C7 C6 H6 119.6
C9 C6 H6 119.6
C9 C6 C7 120.9(7)
C6 C7 C8 121.5(7)
C6 C7 C12 120.1(8)
C12 C7 C8 118.4(8)
C1 C8 C7 118.9(7)
C1 C8 H8 120.5
C7 C8 H8 120.5
C6 C9 H9 120.1
C6 C9 C14 119.8(7)
C14 C9 H9 120.1
C1 C10 H10 119.5
C1 C10 C11 121.0(8)
C11 C10 H10 119.5
C10 C11 C16 121.1(7)
C12 C11 C10 118.6(7)
C12 C11 C16 120.3(7)
C7 C12 C13 118.2(7)
C11 C12 C7 120.6(8)
C11 C12 C13 121.2(7)
C12 C13 C15 118.8(7)
C14 C13 C12 118.8(7)
C14 C13 C15 122.5(8)
C9 C14 H14 118.9
C13 C14 C9 122.1(8)
C13 C14 H14 118.9
C21 C15 C13 120.2(7)
C22 C15 C13 122.3(7)
C22 C15 C21 117.5(7)
C17 C16 C11 123.1(7)
C17 C16 C21 118.1(7)
C21 C16 C11 118.8(7)
C16 C17 H17 119.3
C16 C17 C18 121.5(8)
C18 C17 H17 119.3
C17 C18 H18 119.9
C19 C18 C17 120.3(7)
C19 C18 H18 119.9
C18 C19 C20 121.2(7)
C18 C19 C25 118.7(7)
C20 C19 C25 120.0(7)
C19 C20 C21 119.7(7)
C24 C20 C19 120.7(7)
C24 C20 C21 119.5(7)
C15 C21 C16 120.8(7)
C15 C21 C20 120.1(7)
C20 C21 C16 119.1(7)
C15 C22 H22 118.7
C23 C22 C15 122.5(7)
C23 C22 H22 118.7
C22 C23 H23 119.4
C22 C23 C24 121.2(7)
C24 C23 H23 119.4
C20 C24 C26 120.2(7)
C23 C24 C20 119.2(7)
C23 C24 C26 120.5(8)
O2 C25 N1 119.8(7)
O2 C25 C19 122.5(8)
N1 C25 C19 117.5(7)
O1 C26 N1 119.9(7)
O1 C26 C24 122.1(8)
N1 C26 C24 117.9(8)
C28 C27 N1 121.1(8)
C28 C27 C29 118.8(7)
C29 C27 N1 120.0(8)
C27 C28 H28 120.0
C27 C28 C32 120.0(8)
C32 C28 H28 120.0
C27 C29 H29 120.0
C30 C29 C27 120.0(9)
C30 C29 H29 120.0
C29 C30 H30 118.5
C29 C30 C31 123.1(8)
C31 C30 H30 118.5
C30 C31 C32 115.6(7)
C30 C31 C33 122.8(8)
C32 C31 C33 121.6(8)
C28 C32 C31 122.5(9)
C28 C32 H32 118.8
C31 C32 H32 118.8
C34 C33 C31 119.4(8)
C38 C33 C31 123.3(8)
C38 C33 C34 117.2(7)
C33 C34 H34 119.7
C35 C34 C33 120.6(8)
C35 C34 H34 119.7
C34 C35 H35 118.6
C36 C35 C34 122.8(8)
C36 C35 H35 118.6
C35 C36 C37 116.1(7)
C35 C36 C39 122.3(8)
C37 C36 C39 121.2(7)
C36 C37 H37 119.3
C38 C37 C36 121.4(8)
C38 C37 H37 119.3
C33 C38 C37 121.9(8)
C33 C38 H38 119.1
C37 C38 H38 119.1
C40 C39 C36 121.8(8)
C44 C39 C36 121.5(8)
C44 C39 C40 116.5(7)
O5 C40 C39 115.2(7)
C41 C40 O5 122.2(8)
C41 C40 C39 122.5(8)
C40 C41 C42 116.8(8)
C40 C41 C45 119.2(8)
C42 C41 C45 123.9(7)
C41 C42 H42 118.3
C43 C42 C41 123.4(7)
C43 C42 H42 118.3
C42 C43 C52 120.1(7)
C44 C43 C42 117.3(9)
C44 C43 C52 122.5(8)
C39 C44 H44 118.3
C43 C44 C39 123.4(9)
C43 C44 H44 118.3
C41 C45 C46 110.0(6)
C41 C45 C57 106.3(8)
C46 C45 C57 107.1(8)
C56 C45 C41 112.4(8)
C56 C45 C46 112.2(9)
C56 C45 C57 108.6(7)
C47 C46 C45 124.7(7)
C47 C46 C51 118.4(8)
C51 C46 C45 116.8(8)
C46 C47 H47 118.6
C46 C47 C48 122.9(7)
C48 C47 H47 118.6
C47 C48 C58 120.7(7)
C49 C48 C47 116.8(9)
C49 C48 C58 122.4(8)
C48 C49 H49 118.8
C50 C49 C48 122.4(9)
C50 C49 H49 118.8
C49 C50 N3 122.2(8)
C49 C50 C51 119.6(8)
C51 C50 N3 118.2(8)
O5 C51 C46 124.3(8)
O5 C51 C50 116.0(7)
C50 C51 C46 119.7(9)
C53 C52 C43 107.4(10)
C53 C52 C55 111.6(13)
C54 C52 C43 110.4(8)
C54 C52 C53 108.9(13)
C54 C52 C55 110.8(10)
C55 C52 C43 107.7(10)
C52 C53 H53A 109.5
C52 C53 H53B 109.5
C52 C53 H53C 109.5
H53A C53 H53B 109.5
H53A C53 H53C 109.5
H53B C53 H53C 109.5
C52 C54 H54A 109.5
C52 C54 H54B 109.5
C52 C54 H54C 109.5
H54A C54 H54B 109.5
H54A C54 H54C 109.5
H54B C54 H54C 109.5
C52 C55 H55A 109.5
C52 C55 H55B 109.5
C52 C55 H55C 109.5
H55A C55 H55B 109.5
H55A C55 H55C 109.5
H55B C55 H55C 109.5
C45 C56 H56A 109.5
C45 C56 H56B 109.5
C45 C56 H56C 109.5
H56A C56 H56B 109.5
H56A C56 H56C 109.5
H56B C56 H56C 109.5
C45 C57 H57A 109.5
C45 C57 H57B 109.5
C45 C57 H57C 109.5
H57A C57 H57B 109.5
H57A C57 H57C 109.5
H57B C57 H57C 109.5
C48 C58 C59 110.3(8)
C48 C58 C60 109.6(8)
C48 C58 C61 111.9(7)
C59 C58 C61 107.1(8)
C60 C58 C59 109.8(7)
C60 C58 C61 108.1(8)
C58 C59 H59A 109.5
C58 C59 H59B 109.5
C58 C59 H59C 109.5
H59A C59 H59B 109.5
H59A C59 H59C 109.5
H59B C59 H59C 109.5
C58 C60 H60A 109.5
C58 C60 H60B 109.5
C58 C60 H60C 109.5
H60A C60 H60B 109.5
H60A C60 H60C 109.5
H60B C60 H60C 109.5
C58 C61 H61A 109.5
C58 C61 H61B 109.5
C58 C61 H61C 109.5
H61A C61 H61B 109.5
H61A C61 H61C 109.5
H61B C61 H61C 109.5
O3 C62 N3 119.1(7)
O3 C62 C82 123.7(7)
N3 C62 C82 117.2(8)
O4 C63 N3 121.2(7)
O4 C63 C64 123.8(8)
N3 C63 C64 114.9(7)
C65 C64 C63 118.1(7)
C65 C64 C83 120.7(7)
C83 C64 C63 121.2(8)
C64 C65 H65 119.6
C64 C65 C66 120.7(8)
C66 C65 H65 119.6
C65 C66 H66 119.3
C65 C66 C67 121.4(8)
C67 C66 H66 119.3
C66 C67 C68 122.8(8)
C66 C67 C79 119.1(7)
C79 C67 C68 118.1(7)
C69 C68 C67 121.2(7)
C77 C68 C67 119.6(7)
C77 C68 C69 119.2(7)
C68 C69 H69 119.3
C70 C69 C68 121.3(8)
C70 C69 H69 119.3
C69 C70 H70 119.6
C71 C70 C69 120.9(8)
C71 C70 H70 119.6
C70 C71 H71 119.3
C70 C71 C72 121.3(7)
C72 C71 H71 119.3
C71 C72 C73 122.3(7)
C71 C72 C77 118.8(7)
C73 C72 C77 118.9(8)
C72 C73 H73 119.3
C74 C73 C72 121.5(8)
C74 C73 H73 119.3
C73 C74 H74 120.1
C73 C74 C75 119.8(8)
C75 C74 H74 120.1
C74 C75 H75 119.5
C76 C75 C74 121.0(9)
C76 C75 H75 119.5
C75 C76 C77 120.4(7)
C75 C76 C78 121.6(8)
C77 C76 C78 118.0(7)
C68 C77 C72 118.4(7)
C68 C77 C76 123.3(7)
C76 C77 C72 118.3(7)
C79 C78 C76 118.9(7)
C80 C78 C76 121.3(7)
C80 C78 C79 119.8(7)
C78 C79 C67 122.1(7)
C78 C79 C83 119.7(8)
C83 C79 C67 118.2(7)
C78 C80 H80 120.2
C78 C80 C81 119.6(7)
C81 C80 H80 120.2
C80 C81 H81 118.7
C82 C81 C80 122.6(8)
C82 C81 H81 118.7
C81 C82 C62 120.4(8)
C81 C82 C83 118.8(7)
C83 C82 C62 120.7(7)
C64 C83 C79 119.8(7)
C64 C83 C82 120.7(7)
C82 C83 C79 119.5(7)
C2 O11 H11 109.5
O11 C2 H2A 109.5
O11 C2 H2B 109.5
O11 C2 H2C 109.5
H2A C2 H2B 109.5
H2A C2 H2C 109.5
H2B C2 H2C 109.5

loop_
_geom_bond_atom_site_label_1
_geom_bond_atom_site_label_2
_geom_bond_distance
Cl1 C5 1.698(18)
Cl2 C5 1.74(2)
Cl3 C5 1.78(2)
C5 H5 1.0000
Cl4 C4 1.760(10)
Cl5 C4 1.735(10)
Cl6 C4 1.771(11)
O6 C104 1.213(10)
O7 C105 1.214(10)
O8 C144 1.206(10)
O9 C165 1.195(9)
O10 C123 1.383(11)
O10 C130 1.347(11)
N2 C104 1.373(11)
N2 C105 1.418(11)
N2 C106 1.481(10)
N4 C129 1.449(10)
N4 C144 1.392(11)
N4 C165 1.402(11)
C4 H4 1.0000
C84 H84 0.9500
C84 C85 1.342(13)
C84 C93 1.401(12)
C85 H85 0.9500
C85 C86 1.421(13)
C86 C87 1.417(13)
C86 C91 1.430(12)
C87 H87 0.9500
C87 C88 1.362(14)
C88 H88 0.9500
C88 C89 1.431(12)
C89 H89 0.9500
C89 C90 1.354(12)
C90 C91 1.443(13)
C90 C96 1.490(12)
C91 C92 1.409(12)
C92 C93 1.397(12)
C92 C94 1.467(11)
C93 H93 0.9500
C94 C95 1.438(12)
C94 C103 1.395(12)
C95 C96 1.405(11)
C95 C100 1.413(11)
C96 C97 1.414(12)
C97 H97 0.9500
C97 C98 1.388(12)
C98 H98 0.9500
C98 C99 1.373(12)
C99 C100 1.429(12)
C99 C104 1.462(12)
C100 C101 1.396(12)
C101 C102 1.381(12)
C101 C105 1.463(12)
C102 H102 0.9500
C102 C103 1.383(11)
C103 H103 0.9500
C106 C107 1.384(13)
C106 C111 1.376(14)
C107 H107 0.9500
C107 C108 1.389(12)
C108 H108 0.9500
C108 C109 1.378(14)
C109 C110 1.396(12)
C109 C112 1.513(12)
C110 H110 0.9500
C110 C111 1.384(12)
C111 H111 0.9500
C112 C113 1.399(13)
C112 C117 1.366(13)
C113 H113 0.9500
C113 C114 1.363(12)
C114 H114 0.9500
C114 C115 1.369(14)
C115 C116 1.400(13)
C115 C118 1.496(12)
C116 H116 0.9500
C116 C117 1.411(12)
C117 H117 0.9500
C118 C119 1.387(13)
C118 C123 1.404(13)
C119 H119 0.9500
C119 C120 1.402(12)
C120 C121 1.364(15)
C120 C131 1.521(14)
C121 H121 0.9500
C121 C122 1.392(14)
C122 C123 1.392(12)
C122 C124 1.523(14)
C124 C125 1.515(13)
C124 C135 1.534(13)
C124 C136 1.525(14)
C125 C126 1.423(14)
C125 C130 1.415(11)
C126 H126 0.9500
C126 C127 1.388(13)
C127 C128 1.375(12)
C127 C143 1.556(14)
C128 H128 0.9500
C128 C129 1.400(13)
C129 C130 1.381(12)
C131 C132 1.485(17)
C131 C133 1.482(16)
C131 C134 1.510(17)
C132 H13A 0.9800
C132 H13B 0.9800
C132 H13C 0.9800
C133 H13D 0.9800
C133 H13E 0.9800
C133 H13F 0.9800
C134 H13G 0.9800
C134 H13H 0.9800
C134 H13I 0.9800
C135 H13J 0.9800
C135 H13K 0.9800
C135 H13L 0.9800
C136 H13M 0.9800
C136 H13N 0.9800
C136 H13O 0.9800
C137 H13P 0.9800
C137 H13Q 0.9800
C137 H13R 0.9800
C137 C143 1.33(5)
C138 H13S 0.9800
C138 H13T 0.9800
C138 H13U 0.9800
C138 C143 1.513(16)
C139 H13V 0.9800
C139 H13W 0.9800
C139 H13X 0.9800
C139 C143 1.55(5)
C140 H14A 0.9800
C140 H14B 0.9800
C140 H14C 0.9800
C140 C143 1.509(16)
C141 H14D 0.9800
C141 H14E 0.9800
C141 H14F 0.9800
C141 C143 1.53(6)
C142 H14G 0.9800
C142 H14H 0.9800
C142 H14I 0.9800
C142 C143 1.557(16)
C144 C145 1.523(11)
C145 C146 1.381(12)
C145 C164 1.379(12)
C146 H146 0.9500
C146 C147 1.376(11)
C147 H147 0.9500
C147 C148 1.403(12)
C148 C149 1.458(11)
C148 C159 1.414(11)
C149 C150 1.384(11)
C149 C158 1.447(12)
C150 H150 0.9500
C150 C151 1.398(11)
C151 H151 0.9500
C151 C152 1.376(13)
C152 H152 0.9500
C152 C153 1.410(12)
C153 C154 1.409(12)
C153 C158 1.416(11)
C154 H154 0.9500
C154 C155 1.366(12)
C155 H155 0.9500
C155 C156 1.409(11)
C156 H156 0.9500
C156 C157 1.399(12)
C157 C158 1.412(12)
C157 C160 1.481(11)
C159 C160 1.451(12)
C159 C164 1.441(11)
C160 C161 1.352(11)
C161 H161 0.9500
C161 C162 1.392(11)
C162 H162 0.9500
C162 C163 1.385(12)
C163 C164 1.379(11)
C163 C165 1.513(11)
Cl7 C3 1.788(10)
Cl8 C3 1.747(9)
Cl9 C3 1.729(11)
C3 H3 1.0000
O1 C26 1.225(11)
O2 C25 1.214(10)
O3 C62 1.226(10)
O4 C63 1.183(9)
O5 C40 1.401(11)
O5 C51 1.355(11)
N1 C25 1.412(11)
N1 C26 1.403(11)
N1 C27 1.431(10)
N3 C50 1.434(11)
N3 C62 1.403(11)
N3 C63 1.427(11)
C1 H1 0.9500
C1 C8 1.360(13)
C1 C10 1.372(12)
C6 H6 0.9500
C6 C7 1.390(12)
C6 C9 1.360(12)
C7 C8 1.451(13)
C7 C12 1.426(11)
C8 H8 0.9500
C9 H9 0.9500
C9 C14 1.412(12)
C10 H10 0.9500
C10 C11 1.408(12)
C11 C12 1.404(12)
C11 C16 1.461(11)
C12 C13 1.447(12)
C13 C14 1.356(12)
C13 C15 1.465(11)
C14 H14 0.9500
C15 C21 1.410(11)
C15 C22 1.400(12)
C16 C17 1.409(12)
C16 C21 1.454(12)
C17 H17 0.9500
C17 C18 1.413(12)
C18 H18 0.9500
C18 C19 1.367(12)
C19 C20 1.411(11)
C19 C25 1.485(11)
C20 C21 1.430(11)
C20 C24 1.409(12)
C22 H22 0.9500
C22 C23 1.364(11)
C23 H23 0.9500
C23 C24 1.378(11)
C24 C26 1.475(12)
C27 C28 1.381(14)
C27 C29 1.390(13)
C28 H28 0.9500
C28 C32 1.385(12)
C29 H29 0.9500
C29 C30 1.375(12)
C30 H30 0.9500
C30 C31 1.388(13)
C31 C32 1.399(13)
C31 C33 1.471(12)
C32 H32 0.9500
C33 C34 1.405(13)
C33 C38 1.384(13)
C34 H34 0.9500
C34 C35 1.388(11)
C35 H35 0.9500
C35 C36 1.386(13)
C36 C37 1.411(13)
C36 C39 1.459(11)
C37 H37 0.9500
C37 C38 1.389(12)
C38 H38 0.9500
C39 C40 1.413(13)
C39 C44 1.378(13)
C40 C41 1.377(12)
C41 C42 1.381(14)
C41 C45 1.537(14)
C42 H42 0.9500
C42 C43 1.379(15)
C43 C44 1.369(12)
C43 C52 1.563(15)
C44 H44 0.9500
C45 C46 1.540(14)
C45 C56 1.502(13)
C45 C57 1.549(14)
C46 C47 1.365(14)
C46 C51 1.409(12)
C47 H47 0.9500
C47 C48 1.420(14)
C48 C49 1.376(12)
C48 C58 1.524(15)
C49 H49 0.9500
C49 C50 1.375(14)
C50 C51 1.404(13)
C52 C53 1.525(19)
C52 C54 1.505(17)
C52 C55 1.55(2)
C53 H53A 0.9800
C53 H53B 0.9800
C53 H53C 0.9800
C54 H54A 0.9800
C54 H54B 0.9800
C54 H54C 0.9800
C55 H55A 0.9800
C55 H55B 0.9800
C55 H55C 0.9800
C56 H56A 0.9800
C56 H56B 0.9800
C56 H56C 0.9800
C57 H57A 0.9800
C57 H57B 0.9800
C57 H57C 0.9800
C58 C59 1.559(13)
C58 C60 1.525(14)
C58 C61 1.573(15)
C59 H59A 0.9800
C59 H59B 0.9800
C59 H59C 0.9800
C60 H60A 0.9800
C60 H60B 0.9800
C60 H60C 0.9800
C61 H61A 0.9800
C61 H61B 0.9800
C61 H61C 0.9800
C62 C82 1.461(12)
C63 C64 1.498(12)
C64 C65 1.370(12)
C64 C83 1.397(11)
C65 H65 0.9500
C65 C66 1.389(12)
C66 H66 0.9500
C66 C67 1.387(12)
C67 C68 1.460(11)
C67 C79 1.441(12)
C68 C69 1.405(12)
C68 C77 1.401(12)
C69 H69 0.9500
C69 C70 1.388(12)
C70 H70 0.9500
C70 C71 1.354(12)
C71 H71 0.9500
C71 C72 1.392(13)
C72 C73 1.394(12)
C72 C77 1.477(11)
C73 H73 0.9500
C73 C74 1.376(13)
C74 H74 0.9500
C74 C75 1.423(12)
C75 H75 0.9500
C75 C76 1.384(12)
C76 C77 1.407(12)
C76 C78 1.493(11)
C78 C79 1.407(12)
C78 C80 1.389(12)
C79 C83 1.436(11)
C80 H80 0.9500
C80 C81 1.401(12)
C81 H81 0.9500
C81 C82 1.371(12)
C82 C83 1.411(12)
O11 H11 0.8400
O11 C2 1.405(11)
C2 H2A 0.9800
C2 H2B 0.9800
C2 H2C 0.9800

loop_
_geom_torsion_atom_site_label_1
_geom_torsion_atom_site_label_2
_geom_torsion_atom_site_label_3
_geom_torsion_atom_site_label_4
_geom_torsion
O8 C144 C145 C146 -3.6(12)
O8 C144 C145 C164 179.4(8)
N2 C106 C107 C108 178.1(8)
N2 C106 C111 C110 -176.8(7)
N4 C129 C130 O10 -1.2(11)
N4 C129 C130 C125 177.5(7)
N4 C144 C145 C146 174.9(7)
N4 C144 C145 C164 -2.2(11)
C84 C85 C86 C87 -177.0(9)
C84 C85 C86 C91 0.2(13)
C85 C84 C93 C92 2.5(14)
C85 C86 C87 C88 178.9(9)
C85 C86 C91 C90 -179.4(8)
C85 C86 C91 C92 1.1(13)
C86 C87 C88 C89 -1.3(14)
C86 C91 C92 C93 -0.6(12)
C86 C91 C92 C94 178.3(8)
C87 C86 C91 C90 -2.1(12)
C87 C86 C91 C92 178.4(8)
C87 C88 C89 C90 1.5(14)
C88 C89 C90 C91 -2.0(13)
C88 C89 C90 C96 179.7(8)
C89 C90 C91 C86 2.2(12)
C89 C90 C91 C92 -178.3(8)
C89 C90 C96 C95 179.6(8)
C89 C90 C96 C97 -0.4(13)
C90 C91 C92 C93 179.9(8)
C90 C91 C92 C94 -1.2(12)
C90 C96 C97 C98 177.9(8)
C91 C86 C87 C88 1.6(14)
C91 C90 C96 C95 1.2(11)
C91 C90 C96 C97 -178.8(8)
C91 C92 C93 C84 -1.1(13)
C91 C92 C94 C95 0.7(12)
C91 C92 C94 C103 179.1(8)
C92 C94 C95 C96 0.7(12)
C92 C94 C95 C100 179.7(8)
C92 C94 C103 C102 176.8(8)
C93 C84 C85 C86 -2.0(14)
C93 C92 C94 C95 179.7(8)
C93 C92 C94 C103 -1.9(13)
C94 C92 C93 C84 179.9(8)
C94 C95 C96 C90 -1.7(12)
C94 C95 C96 C97 178.4(8)
C94 C95 C100 C99 -175.9(7)
C94 C95 C100 C101 1.8(12)
C95 C94 C103 C102 -4.8(12)
C95 C96 C97 C98 -2.2(13)
C95 C100 C101 C102 -1.1(12)
C95 C100 C101 C105 175.1(8)
C96 C90 C91 C86 -179.3(8)
C96 C90 C91 C92 0.2(12)
C96 C95 C100 C99 3.0(11)
C96 C95 C100 C101 -179.3(8)
C96 C97 C98 C99 2.4(13)
C97 C98 C99 C100 0.1(12)
C97 C98 C99 C104 -179.7(8)
C98 C99 C100 C95 -2.8(11)
C98 C99 C100 C101 179.5(8)
C98 C99 C104 O6 3.7(13)
C98 C99 C104 N2 -176.0(8)
C99 C100 C101 C102 176.6(8)
C99 C100 C101 C105 -7.3(12)
C100 C95 C96 C90 179.4(8)
C100 C95 C96 C97 -0.6(12)
C100 C99 C104 O6 -176.1(8)
C100 C99 C104 N2 4.2(11)
C100 C101 C102 C103 -2.6(12)
C100 C101 C105 O7 -168.9(8)
C100 C101 C105 N2 11.2(12)
C101 C102 C103 C94 5.7(13)
C102 C101 C105 O7 7.3(13)
C102 C101 C105 N2 -172.7(7)
C103 C94 C95 C96 -177.7(8)
C103 C94 C95 C100 1.2(11)
C104 N2 C105 O7 172.3(8)
C104 N2 C105 C101 -7.7(12)
C104 N2 C106 C107 -97.4(9)
C104 N2 C106 C111 80.3(10)
C104 C99 C100 C95 177.0(7)
C104 C99 C100 C101 -0.7(11)
C105 N2 C104 O6 -179.3(8)
C105 N2 C104 C99 0.3(12)
C105 N2 C106 C107 79.1(10)
C105 N2 C106 C111 -103.2(9)
C105 C101 C102 C103 -178.9(8)
C106 N2 C104 O6 -3.2(12)
C106 N2 C104 C99 176.5(7)
C106 N2 C105 O7 -3.9(12)
C106 N2 C105 C101 176.1(7)
C106 C107 C108 C109 -2.0(13)
C107 C106 C111 C110 0.9(13)
C107 C108 C109 C110 2.3(13)
C107 C108 C109 C112 -179.2(8)
C108 C109 C110 C111 -1.0(13)
C108 C109 C112 C113 -34.6(12)
C108 C109 C112 C117 144.9(9)
C109 C110 C111 C106 -0.6(13)
C109 C112 C113 C114 176.9(8)
C109 C112 C117 C116 -177.5(8)
C110 C109 C112 C113 143.9(9)
C110 C109 C112 C117 -36.6(12)
C111 C106 C107 C108 0.4(13)
C112 C109 C110 C111 -179.5(7)
C112 C113 C114 C115 1.5(14)
C113 C112 C117 C116 2.0(13)
C113 C114 C115 C116 0.3(13)
C113 C114 C115 C118 -173.7(8)
C114 C115 C116 C117 -0.9(13)
C114 C115 C118 C119 39.4(12)
C114 C115 C118 C123 -143.5(9)
C115 C116 C117 C112 -0.3(13)
C115 C118 C119 C120 176.5(8)
C115 C118 C123 O10 7.4(12)
C115 C118 C123 C122 -173.3(8)
C116 C115 C118 C119 -134.5(9)
C116 C115 C118 C123 42.6(12)
C117 C112 C113 C114 -2.6(13)
C118 C115 C116 C117 173.1(8)
C118 C119 C120 C121 -4.1(13)
C118 C119 C120 C131 179.6(8)
C119 C118 C123 O10 -175.3(7)
C119 C118 C123 C122 3.9(12)
C119 C120 C121 C122 6.4(13)
C119 C120 C131 C132 -46.8(13)
C119 C120 C131 C133 83.1(13)
C119 C120 C131 C134 -163.0(11)
C120 C121 C122 C123 -3.5(13)
C120 C121 C122 C124 -175.5(9)
C121 C120 C131 C132 137.2(11)
C121 C120 C131 C133 -93.0(13)
C121 C120 C131 C134 21.0(14)
C121 C122 C123 O10 177.3(7)
C121 C122 C123 C118 -1.9(13)
C121 C122 C124 C125 -161.6(8)
C121 C122 C124 C135 -39.9(12)
C121 C122 C124 C136 80.0(10)
C122 C124 C125 C126 164.1(8)
C122 C124 C125 C130 -21.9(11)
C123 O10 C130 C125 18.4(12)
C123 O10 C130 C129 -162.9(7)
C123 C118 C119 C120 -0.8(12)
C123 C122 C124 C125 26.8(11)
C123 C122 C124 C135 148.5(9)
C123 C122 C124 C136 -91.7(10)
C124 C122 C123 O10 -10.7(13)
C124 C122 C123 C118 170.0(8)
C124 C125 C126 C127 177.6(8)
C124 C125 C130 O10 1.1(13)
C124 C125 C130 C129 -177.6(8)
C125 C126 C127 C128 -1.3(13)
C125 C126 C127 C143 -177.7(8)
C126 C125 C130 O10 175.4(8)
C126 C125 C130 C129 -3.2(12)
C126 C127 C128 C129 -1.0(12)
C126 C127 C143 C137 -120(3)
C126 C127 C143 C138 -58.5(12)
C126 C127 C143 C139 -7(3)
C126 C127 C143 C140 64.2(12)
C126 C127 C143 C141 108(3)
C126 C127 C143 C142 -175.5(9)
C127 C128 C129 N4 -175.2(7)
C127 C128 C129 C130 1.1(12)
C128 C127 C143 C137 64(3)
C128 C127 C143 C138 125.3(10)
C128 C127 C143 C139 177(3)
C128 C127 C143 C140 -112.0(11)
C128 C127 C143 C141 -68(3)
C128 C127 C143 C142 8.3(12)
C128 C129 C130 O10 -177.6(7)
C128 C129 C130 C125 1.1(12)
C129 N4 C144 O8 4.3(12)
C129 N4 C144 C145 -174.2(7)
C129 N4 C165 O9 -3.8(12)
C129 N4 C165 C163 174.9(7)
C130 O10 C123 C118 165.8(7)
C130 O10 C123 C122 -13.5(11)
C130 C125 C126 C127 3.4(13)
C131 C120 C121 C122 -177.4(8)
C135 C124 C125 C126 41.6(12)
C135 C124 C125 C130 -144.4(9)
C136 C124 C125 C126 -77.3(10)
C136 C124 C125 C130 96.8(10)
C143 C127 C128 C129 175.3(8)
C144 N4 C129 C128 103.6(9)
C144 N4 C129 C130 -72.8(10)
C144 N4 C165 O9 179.4(8)
C144 N4 C165 C163 -2.0(12)
C144 C145 C146 C147 -176.6(8)
C144 C145 C164 C159 178.9(7)
C144 C145 C164 C163 1.0(12)
C145 C146 C147 C148 -1.0(13)
C146 C145 C164 C159 2.0(12)
C146 C145 C164 C163 -175.9(8)
C146 C147 C148 C149 178.2(8)
C146 C147 C148 C159 -0.9(12)
C147 C148 C149 C150 -2.8(12)
C147 C148 C149 C158 176.9(8)
C147 C148 C159 C160 178.4(8)
C147 C148 C159 C164 3.4(12)
C148 C149 C150 C151 -178.9(8)
C148 C149 C158 C153 179.8(8)
C148 C149 C158 C157 3.0(12)
C148 C159 C160 C157 6.1(12)
C148 C159 C160 C161 -174.0(8)
C148 C159 C164 C145 -3.9(12)
C148 C159 C164 C163 174.0(8)
C149 C148 C159 C160 -0.8(12)
C149 C148 C159 C164 -175.8(8)
C149 C150 C151 C152 -1.9(12)
C150 C149 C158 C153 -0.4(11)
C150 C149 C158 C157 -177.3(7)
C150 C151 C152 C153 1.3(13)
C151 C152 C153 C154 -178.2(8)
C151 C152 C153 C158 -0.5(13)
C152 C153 C154 C155 179.4(8)
C152 C153 C158 C149 0.0(12)
C152 C153 C158 C157 176.8(8)
C153 C154 C155 C156 2.3(13)
C154 C153 C158 C149 177.8(8)
C154 C153 C158 C157 -5.3(12)
C154 C155 C156 C157 -2.5(13)
C155 C156 C157 C158 -1.2(12)
C155 C156 C157 C160 178.2(8)
C156 C157 C158 C149 -178.1(8)
C156 C157 C158 C153 5.2(12)
C156 C157 C160 C159 173.6(8)
C156 C157 C160 C161 -6.3(13)
C157 C160 C161 C162 -179.8(8)
C158 C149 C150 C151 1.4(12)
C158 C153 C154 C155 1.6(13)
C158 C157 C160 C159 -7.0(11)
C158 C157 C160 C161 173.1(8)
C159 C148 C149 C150 176.3(8)
C159 C148 C149 C158 -3.9(11)
C159 C160 C161 C162 0.3(12)
C160 C157 C158 C149 2.5(12)
C160 C157 C158 C153 -174.3(8)
C160 C159 C164 C145 -179.1(7)
C160 C159 C164 C163 -1.1(11)
C160 C161 C162 C163 -1.8(13)
C161 C162 C163 C164 1.8(12)
C161 C162 C163 C165 179.5(8)
C162 C163 C164 C145 177.5(8)
C162 C163 C164 C159 -0.4(12)
C162 C163 C165 O9 1.4(12)
C162 C163 C165 N4 -177.2(7)
C164 C145 C146 C147 0.4(12)
C164 C159 C160 C157 -178.7(7)
C164 C159 C160 C161 1.2(11)
C164 C163 C165 O9 179.1(8)
C164 C163 C165 N4 0.5(11)
C165 N4 C129 C128 -73.7(10)
C165 N4 C129 C130 109.9(9)
C165 N4 C144 O8 -178.7(8)
C165 N4 C144 C145 2.8(12)
C165 C163 C164 C145 -0.2(12)
C165 C163 C164 C159 -178.0(8)
O3 C62 C82 C81 -9.8(13)
O3 C62 C82 C83 174.3(8)
O4 C63 C64 C65 -2.5(12)
O4 C63 C64 C83 174.7(8)
O5 C40 C41 C42 178.4(8)
O5 C40 C41 C45 -2.5(13)
N1 C27 C28 C32 -177.3(7)
N1 C27 C29 C30 178.5(7)
N3 C50 C51 O5 5.1(11)
N3 C50 C51 C46 -172.6(7)
N3 C62 C82 C81 171.7(8)
N3 C62 C82 C83 -4.2(12)
N3 C63 C64 C65 179.9(7)
N3 C63 C64 C83 -2.9(11)
C1 C10 C11 C12 -0.7(13)
C1 C10 C11 C16 177.7(8)
C6 C7 C8 C1 -179.2(9)
C6 C7 C12 C11 179.3(8)
C6 C7 C12 C13 -1.6(12)
C6 C9 C14 C13 -1.6(13)
C7 C6 C9 C14 -0.5(14)
C7 C12 C13 C14 -0.4(12)
C7 C12 C13 C15 -179.3(8)
C8 C1 C10 C11 0.9(14)
C8 C7 C12 C11 1.8(12)
C8 C7 C12 C13 -179.1(8)
C9 C6 C7 C8 179.5(9)
C9 C6 C7 C12 2.1(13)
C10 C1 C8 C7 0.4(14)
C10 C11 C12 C7 -0.6(12)
C10 C11 C12 C13 -179.7(8)
C10 C11 C16 C17 -2.2(13)
C10 C11 C16 C21 178.9(8)
C11 C12 C13 C14 178.7(8)
C11 C12 C13 C15 -0.3(12)
C11 C16 C17 C18 179.8(8)
C11 C16 C21 C15 1.9(12)
C11 C16 C21 C20 179.5(7)
C12 C7 C8 C1 -1.7(13)
C12 C11 C16 C17 176.3(8)
C12 C11 C16 C21 -2.6(12)
C12 C13 C14 C9 2.0(12)
C12 C13 C15 C21 -0.5(11)
C12 C13 C15 C22 -177.8(8)
C13 C15 C21 C16 -0.4(12)
C13 C15 C21 C20 -177.9(8)
C13 C15 C22 C23 176.8(8)
C14 C13 C15 C21 -179.3(8)
C14 C13 C15 C22 3.3(13)
C15 C13 C14 C9 -179.1(8)
C15 C22 C23 C24 1.3(12)
C16 C11 C12 C7 -179.1(8)
C16 C11 C12 C13 1.8(12)
C16 C17 C18 C19 -0.6(14)
C17 C16 C21 C15 -177.0(8)
C17 C16 C21 C20 0.5(12)
C17 C18 C19 C20 3.4(13)
C17 C18 C19 C25 179.9(8)
C18 C19 C20 C21 -4.2(12)
C18 C19 C20 C24 174.6(8)
C18 C19 C25 O2 10.0(13)
C18 C19 C25 N1 -174.6(8)
C19 C20 C21 C15 179.7(7)
C19 C20 C21 C16 2.1(12)
C19 C20 C24 C23 -179.1(8)
C19 C20 C24 C26 -2.0(12)
C20 C19 C25 O2 -173.5(8)
C20 C19 C25 N1 1.9(12)
C20 C24 C26 O1 -176.4(8)
C20 C24 C26 N1 5.5(11)
C21 C15 C22 C23 -0.6(12)
C21 C16 C17 C18 -1.4(12)
C21 C20 C24 C23 -0.3(12)
C21 C20 C24 C26 176.9(8)
C22 C15 C21 C16 177.1(8)
C22 C15 C21 C20 -0.4(11)
C22 C23 C24 C20 -0.8(12)
C22 C23 C24 C26 -177.9(8)
C23 C24 C26 O1 0.7(12)
C23 C24 C26 N1 -177.3(7)
C24 C20 C21 C15 0.9(12)
C24 C20 C21 C16 -176.7(7)
C25 N1 C26 O1 176.4(8)
C25 N1 C26 C24 -5.6(11)
C25 N1 C27 C28 -121.2(9)
C25 N1 C27 C29 62.9(11)
C25 C19 C20 C21 179.4(8)
C25 C19 C20 C24 -1.8(12)
C26 N1 C25 O2 177.5(8)
C26 N1 C25 C19 2.0(12)
C26 N1 C27 C28 60.2(11)
C26 N1 C27 C29 -115.6(9)
C27 N1 C25 O2 -1.0(12)
C27 N1 C25 C19 -176.5(7)
C27 N1 C26 O1 -5.1(11)
C27 N1 C26 C24 172.9(8)
C27 C28 C32 C31 0.5(13)
C27 C29 C30 C31 -3.0(13)
C28 C27 C29 C30 2.6(13)
C29 C27 C28 C32 -1.4(13)
C29 C30 C31 C32 2.0(13)
C29 C30 C31 C33 -179.0(8)
C30 C31 C32 C28 -0.8(13)
C30 C31 C33 C34 -22.1(13)
C30 C31 C33 C38 154.1(9)
C31 C33 C34 C35 173.7(8)
C31 C33 C38 C37 -174.1(9)
C32 C31 C33 C34 156.8(9)
C32 C31 C33 C38 -26.9(13)
C33 C31 C32 C28 -179.8(8)
C33 C34 C35 C36 0.7(14)
C34 C33 C38 C37 2.3(14)
C34 C35 C36 C37 1.9(13)
C34 C35 C36 C39 -171.6(8)
C35 C36 C37 C38 -2.4(13)
C35 C36 C39 C40 -124.8(9)
C35 C36 C39 C44 60.7(12)
C36 C37 C38 C33 0.4(15)
C36 C39 C40 O5 7.3(11)
C36 C39 C40 C41 -174.2(8)
C36 C39 C44 C43 174.9(9)
C37 C36 C39 C40 62.0(12)
C37 C36 C39 C44 -112.5(10)
C38 C33 C34 C35 -2.8(13)
C39 C36 C37 C38 171.1(9)
C39 C40 C41 C42 0.1(13)
C39 C40 C41 C45 179.2(8)
C40 O5 C51 C46 -22.8(11)
C40 O5 C51 C50 159.7(7)
C40 C39 C44 C43 0.1(13)
C40 C41 C42 C43 -1.4(15)
C40 C41 C45 C46 -25.0(12)
C40 C41 C45 C56 -150.8(9)
C40 C41 C45 C57 90.5(10)
C41 C42 C43 C44 2.0(16)
C41 C42 C43 C52 -179.9(10)
C41 C45 C46 C47 -155.2(9)
C41 C45 C46 C51 29.2(11)
C42 C41 C45 C46 154.1(9)
C42 C41 C45 C56 28.3(13)
C42 C41 C45 C57 -90.4(11)
C42 C43 C44 C39 -1.3(15)
C42 C43 C52 C53 -48.4(17)
C42 C43 C52 C54 -166.9(10)
C42 C43 C52 C55 71.9(12)
C44 C39 C40 O5 -177.8(7)
C44 C39 C40 C41 0.6(13)
C44 C43 C52 C53 129.6(14)
C44 C43 C52 C54 11.0(15)
C44 C43 C52 C55 -110.1(11)
C45 C41 C42 C43 179.5(10)
C45 C46 C47 C48 -174.3(8)
C45 C46 C51 O5 -6.7(13)
C45 C46 C51 C50 170.8(8)
C46 C47 C48 C49 1.9(13)
C46 C47 C48 C58 179.0(9)
C47 C46 C51 O5 177.4(8)
C47 C46 C51 C50 -5.1(13)
C47 C48 C49 C50 -1.2(14)
C47 C48 C58 C59 46.2(12)
C47 C48 C58 C60 -74.7(11)
C47 C48 C58 C61 165.3(8)
C48 C49 C50 N3 175.7(8)
C48 C49 C50 C51 -2.7(14)
C49 C48 C58 C59 -136.9(9)
C49 C48 C58 C60 102.2(10)
C49 C48 C58 C61 -17.8(12)
C49 C50 C51 O5 -176.5(8)
C49 C50 C51 C46 5.9(13)
C50 N3 C62 O3 7.4(12)
C50 N3 C62 C82 -174.0(8)
C50 N3 C63 O4 -0.2(11)
C50 N3 C63 C64 177.5(7)
C51 O5 C40 C39 -153.9(7)
C51 O5 C40 C41 27.7(11)
C51 C46 C47 C48 1.2(13)
C52 C43 C44 C39 -179.3(10)
C56 C45 C46 C47 -29.4(13)
C56 C45 C46 C51 155.0(8)
C57 C45 C46 C47 89.7(10)
C57 C45 C46 C51 -85.9(9)
C58 C48 C49 C50 -178.2(9)
C62 N3 C50 C49 76.5(11)
C62 N3 C50 C51 -105.1(9)
C62 N3 C63 O4 -180.0(8)
C62 N3 C63 C64 -2.3(11)
C62 C82 C83 C64 -0.7(12)
C62 C82 C83 C79 176.9(8)
C63 N3 C50 C49 -103.3(10)
C63 N3 C50 C51 75.1(10)
C63 N3 C62 O3 -172.8(8)
C63 N3 C62 C82 5.7(12)
C63 C64 C65 C66 174.4(8)
C63 C64 C83 C79 -173.3(8)
C63 C64 C83 C82 4.3(12)
C64 C65 C66 C67 -0.1(13)
C65 C64 C83 C79 3.9(12)
C65 C64 C83 C82 -178.5(8)
C65 C66 C67 C68 -179.9(8)
C65 C66 C67 C79 2.0(12)
C66 C67 C68 C69 1.2(12)
C66 C67 C68 C77 -179.2(8)
C66 C67 C79 C78 179.7(8)
C66 C67 C79 C83 -0.9(11)
C67 C68 C69 C70 179.3(8)
C67 C68 C77 C72 179.6(8)
C67 C68 C77 C76 0.7(12)
C67 C79 C83 C64 -2.0(11)
C67 C79 C83 C82 -179.6(8)
C68 C67 C79 C78 1.5(12)
C68 C67 C79 C83 -179.1(7)
C68 C69 C70 C71 -0.3(14)
C69 C68 C77 C72 -0.8(12)
C69 C68 C77 C76 -179.6(8)
C69 C70 C71 C72 2.1(13)
C70 C71 C72 C73 178.1(8)
C70 C71 C72 C77 -3.1(13)
C71 C72 C73 C74 179.5(9)
C71 C72 C77 C68 2.5(12)
C71 C72 C77 C76 -178.6(8)
C72 C73 C74 C75 -0.8(13)
C73 C72 C77 C68 -178.7(8)
C73 C72 C77 C76 0.2(12)
C73 C74 C75 C76 -0.1(13)
C74 C75 C76 C77 1.0(12)
C74 C75 C76 C78 179.5(8)
C75 C76 C77 C68 177.8(8)
C75 C76 C77 C72 -1.0(12)
C75 C76 C78 C79 -177.4(8)
C75 C76 C78 C80 3.3(12)
C76 C78 C79 C67 -1.5(12)
C76 C78 C79 C83 179.1(7)
C76 C78 C80 C81 -178.2(8)
C77 C68 C69 C70 -0.3(13)
C77 C72 C73 C74 0.7(13)
C77 C76 C78 C79 1.1(11)
C77 C76 C78 C80 -178.2(8)
C78 C76 C77 C68 -0.7(11)
C78 C76 C77 C72 -179.6(8)
C78 C79 C83 C64 177.4(7)
C78 C79 C83 C82 -0.1(12)
C78 C80 C81 C82 -1.8(12)
C79 C67 C68 C69 179.3(8)
C79 C67 C68 C77 -1.0(11)
C79 C78 C80 C81 2.6(12)
C80 C78 C79 C67 177.8(8)
C80 C78 C79 C83 -1.6(12)
C80 C81 C82 C62 -175.9(8)
C80 C81 C82 C83 0.1(12)
C81 C82 C83 C64 -176.7(8)
C81 C82 C83 C79 0.9(12)
C83 C64 C65 C66 -2.9(12)
